data_4326770
loop_
_publ_author_name
'Amit Majumdar'
'R. H. Holm'

_publ_contact_author_address
;Department of Chemistry and Chemical Biology
Harvard University
12 Oxford Street
Cambridge, MA 02138
;
_publ_contact_author_email holm@chemistry.harvard.edu
_publ_contact_author_name 'Prof. Richard H. Holm'
_publ_contact_author_phone 617-496-3215
_publ_section_title
;
 Specific Incorporation of Chalcogenide Bridge Atoms in
 Molybdenum/Tungsten-Iron-Sulfur Single Cubane Clusters
;
_journal_name_full 'Inorganic Chemistry'
_journal_page_first 11242
_journal_page_last 11251
_journal_paper_doi 10.1021/ic2018117
_journal_volume 50
_journal_year 2011
_chemical_formula_moiety '2(C33 H48 Fe3 Mo N3 S6 Se), C2 H3 N'
_chemical_formula_sum 'C68 H99 Fe6 Mo2 N7 S12 Se2'
_chemical_formula_weight 2084.28
_chemical_name_systematic
; 
 ? 
;
_space_group_IT_number 2
_symmetry_cell_setting triclinic
_symmetry_space_group_name_Hall '-P 1'
_symmetry_space_group_name_H-M 'P -1'
_atom_sites_solution_hydrogens geom
_atom_sites_solution_primary direct
_atom_sites_solution_secondary difmap
_audit_creation_method SHELXL-97
_cell_angle_alpha 81.471(3)
_cell_angle_beta 76.904(3)
_cell_angle_gamma 78.096(3)
_cell_formula_units_Z 2
_cell_length_a 12.296(3)
_cell_length_b 18.323(4)
_cell_length_c 19.022(4)
_cell_measurement_reflns_used 10582
_cell_measurement_temperature 100(1)
_cell_measurement_theta_max 25.65
_cell_measurement_theta_min 2.22
_cell_volume 4061.2(16)
_computing_cell_refinement 'Saint v7.46A (Bruker-AXS,2009'
_computing_data_collection 'APEX2 v2009.3.0(Bruker-AXS,2009)'
_computing_data_reduction 'Saint v7.46A (Bruker-AXS,2009)'
_computing_molecular_graphics 'Bruker SHELXTL'
_computing_publication_material 'Bruker SHELXTL'
_computing_structure_refinement 'SHELXL-97 (Sheldrick, 2008)'
_computing_structure_solution 'SHELXS-97 (Sheldrick, 2008)'
_diffrn_ambient_temperature 100(1)
_diffrn_measured_fraction_theta_full 0.995
_diffrn_measured_fraction_theta_max 0.995
_diffrn_measurement_device_type 'CCD area detector'
_diffrn_measurement_method 'phi and omega scans'
_diffrn_radiation_monochromator graphite
_diffrn_radiation_source 'fine-focus sealed tube'
_diffrn_radiation_type MoK\a
_diffrn_radiation_wavelength 0.71073
_diffrn_reflns_av_R_equivalents 0.0746
_diffrn_reflns_av_sigmaI/netI 0.0732
_diffrn_reflns_limit_h_max 15
_diffrn_reflns_limit_h_min -15
_diffrn_reflns_limit_k_max 22
_diffrn_reflns_limit_k_min -22
_diffrn_reflns_limit_l_max 23
_diffrn_reflns_limit_l_min -23
_diffrn_reflns_number 62160
_diffrn_reflns_theta_full 25.81
_diffrn_reflns_theta_max 25.81
_diffrn_reflns_theta_min 1.50
_exptl_absorpt_coefficient_mu 2.587
_exptl_absorpt_correction_T_max 0.9036
_exptl_absorpt_correction_T_min 0.8603
_exptl_absorpt_correction_type multi-scan
_exptl_absorpt_process_details 'SADABS (Sheldrick, 2009)'
_exptl_crystal_colour black-brown
_exptl_crystal_density_diffrn 1.704
_exptl_crystal_description block
_exptl_crystal_F_000 2112
_exptl_crystal_size_max 0.06
_exptl_crystal_size_mid 0.04
_exptl_crystal_size_min 0.04
_refine_diff_density_max 3.149
_refine_diff_density_min -1.924
_refine_diff_density_rms 0.225
_refine_ls_extinction_method none
_refine_ls_goodness_of_fit_ref 1.099
_refine_ls_hydrogen_treatment constr
_refine_ls_matrix_type full
_refine_ls_number_parameters 827
_refine_ls_number_reflns 15569
_refine_ls_number_restraints 0
_refine_ls_restrained_S_all 1.099
_refine_ls_R_factor_all 0.1093
_refine_ls_R_factor_gt 0.0732
_refine_ls_shift/su_max 0.001
_refine_ls_shift/su_mean 0.000
_refine_ls_structure_factor_coef Fsqd
_refine_ls_weighting_details 'calc w=1/[\s^2^(Fo^2^)+(0.1100P)^2^+32.1594P] where P=(Fo^2^+2Fc^2^)/3'
_refine_ls_weighting_scheme calc
_refine_ls_wR_factor_gt 0.1930
_refine_ls_wR_factor_ref 0.2171
_reflns_number_gt 10980
_reflns_number_total 15569
_reflns_threshold_expression >2sigma(I)
_cod_data_source_file ic2018117_si_002_04.cif
_cod_data_source_block AM44
_cod_original_cell_volume 4061.2(14)
_cod_database_code 4326770

loop_
_symmetry_equiv_pos_as_xyz
'x, y, z'
'-x, -y, -z'

loop_
_atom_site_label
_atom_site_type_symbol
_atom_site_fract_x
_atom_site_fract_y
_atom_site_fract_z
_atom_site_U_iso_or_equiv
_atom_site_adp_type
_atom_site_occupancy
_atom_site_symmetry_multiplicity
_atom_site_calc_flag
_atom_site_refinement_flags
N7 N 0.8899(11) 0.5192(7) 0.9225(7) 0.068(4) Uani 1 1 d .
C67 C 1.0282(12) 0.3939(7) 0.9493(8) 0.055(4) Uani 1 1 d .
H67A H 1.0984 0.3915 0.9123 0.083 Uiso 1 1 calc R
H67B H 0.9918 0.3515 0.9478 0.083 Uiso 1 1 calc R
H67C H 1.0460 0.3915 0.9973 0.083 Uiso 1 1 calc R
C68 C 0.9527(12) 0.4630(7) 0.9352(8) 0.057(4) Uani 1 1 d .
Mo2 Mo 0.75126(6) 0.22239(4) 0.78158(4) 0.01412(18) Uani 1 1 d .
Se2 Se 0.54503(9) 0.19273(6) 0.97462(6) 0.0318(3) Uani 1 1 d .
Fe4 Fe 0.70965(11) 0.24601(7) 0.92342(7) 0.0187(3) Uani 1 1 d .
Fe5 Fe 0.67328(11) 0.11924(7) 0.88543(7) 0.0172(3) Uani 1 1 d .
Fe6 Fe 0.53391(10) 0.24987(7) 0.85573(7) 0.0180(3) Uani 1 1 d .
S7 S 0.65457(19) 0.33149(12) 0.83458(12) 0.0188(5) Uani 1 1 d .
S8 S 0.84332(19) 0.15404(12) 0.87158(12) 0.0178(4) Uani 1 1 d .
S9 S 0.60709(18) 0.15722(12) 0.78266(12) 0.0164(4) Uani 1 1 d .
S10 S 0.3694(2) 0.29440(15) 0.81885(15) 0.0309(6) Uani 1 1 d .
S11 S 0.7740(2) 0.29926(14) 1.00126(15) 0.0307(6) Uani 1 1 d .
S12 S 0.6762(2) -0.00434(12) 0.90048(13) 0.0218(5) Uani 1 1 d .
N4 N 0.9065(6) 0.2751(4) 0.7206(4) 0.0160(15) Uani 1 1 d .
N5 N 0.7557(6) 0.2764(4) 0.6639(4) 0.0148(15) Uani 1 1 d .
N6 N 0.8762(6) 0.1627(4) 0.6881(4) 0.0168(15) Uani 1 1 d .
C34 C 0.9676(7) 0.2042(5) 0.6913(5) 0.0182(11) Uani 1 1 d .
H34A H 1.0178 0.1751 0.7235 0.022 Uiso 1 1 calc R
H34B H 1.0142 0.2143 0.6423 0.022 Uiso 1 1 calc R
C35 C 0.8150(7) 0.2053(5) 0.6329(5) 0.0182(11) Uani 1 1 d .
H35A H 0.7597 0.1773 0.6237 0.022 Uiso 1 1 calc R
H35B H 0.8684 0.2157 0.5867 0.022 Uiso 1 1 calc R
C36 C 0.8454(7) 0.3188(5) 0.6663(5) 0.0182(11) Uani 1 1 d .
H36A H 0.8970 0.3234 0.6183 0.022 Uiso 1 1 calc R
H36B H 0.8113 0.3697 0.6805 0.022 Uiso 1 1 calc R
C37 C 0.9873(8) 0.3194(5) 0.7418(5) 0.0196(19) Uani 1 1 d .
C38 C 1.0624(7) 0.3501(5) 0.6726(5) 0.023(2) Uani 1 1 d .
H38A H 1.0980 0.3095 0.6422 0.034 Uiso 1 1 calc R
H38B H 1.1214 0.3711 0.6856 0.034 Uiso 1 1 calc R
H38C H 1.0159 0.3895 0.6458 0.034 Uiso 1 1 calc R
C39 C 1.0578(8) 0.2683(5) 0.7907(5) 0.023(2) Uani 1 1 d .
H39A H 1.0080 0.2437 0.8309 0.034 Uiso 1 1 calc R
H39B H 1.1001 0.2977 0.8102 0.034 Uiso 1 1 calc R
H39C H 1.1112 0.2302 0.7630 0.034 Uiso 1 1 calc R
C40 C 0.9147(8) 0.3845(5) 0.7829(5) 0.024(2) Uani 1 1 d .
H40A H 0.8620 0.4146 0.7536 0.036 Uiso 1 1 calc R
H40B H 0.9642 0.4160 0.7923 0.036 Uiso 1 1 calc R
H40C H 0.8717 0.3645 0.8291 0.036 Uiso 1 1 calc R
C41 C 0.6647(8) 0.3206(5) 0.6230(5) 0.022(2) Uani 1 1 d .
C42 C 0.7224(8) 0.3443(5) 0.5440(5) 0.024(2) Uani 1 1 d .
H42A H 0.7620 0.2994 0.5203 0.036 Uiso 1 1 calc R
H42B H 0.7770 0.3762 0.5444 0.036 Uiso 1 1 calc R
H42C H 0.6646 0.3721 0.5173 0.036 Uiso 1 1 calc R
C43 C 0.6042(8) 0.3902(5) 0.6604(5) 0.023(2) Uani 1 1 d .
H43A H 0.5495 0.4201 0.6324 0.035 Uiso 1 1 calc R
H43B H 0.6600 0.4202 0.6635 0.035 Uiso 1 1 calc R
H43C H 0.5641 0.3750 0.7094 0.035 Uiso 1 1 calc R
C44 C 0.5769(9) 0.2723(6) 0.6220(6) 0.031(2) Uani 1 1 d .
H44A H 0.5187 0.3016 0.5964 0.046 Uiso 1 1 calc R
H44B H 0.5413 0.2565 0.6720 0.046 Uiso 1 1 calc R
H44C H 0.6147 0.2279 0.5971 0.046 Uiso 1 1 calc R
C45 C 0.9203(8) 0.0807(5) 0.6742(5) 0.023(2) Uani 1 1 d .
C46 C 0.9945(10) 0.0766(6) 0.5976(6) 0.0365(15) Uani 1 1 d .
H46A H 1.0335 0.0248 0.5920 0.055 Uiso 1 1 calc R
H46B H 1.0508 0.1093 0.5904 0.055 Uiso 1 1 calc R
H46C H 0.9465 0.0931 0.5614 0.055 Uiso 1 1 calc R
C47 C 0.8232(9) 0.0414(6) 0.6819(6) 0.0365(15) Uani 1 1 d .
H47A H 0.7747 0.0670 0.6480 0.055 Uiso 1 1 calc R
H47B H 0.7789 0.0418 0.7317 0.055 Uiso 1 1 calc R
H47C H 0.8518 -0.0106 0.6710 0.055 Uiso 1 1 calc R
C48 C 0.9902(10) 0.0406(6) 0.7298(6) 0.0365(15) Uani 1 1 d .
H48A H 0.9434 0.0437 0.7788 0.055 Uiso 1 1 calc R
H48B H 1.0562 0.0644 0.7254 0.055 Uiso 1 1 calc R
H48C H 1.0159 -0.0122 0.7211 0.055 Uiso 1 1 calc R
C49 C 0.3199(10) 0.3861(6) 0.8434(7) 0.0430(12) Uani 1 1 d .
C50 C 0.2556(10) 0.4353(6) 0.7982(7) 0.0430(12) Uani 1 1 d .
H50 H 0.2436 0.4193 0.7557 0.052 Uiso 1 1 calc R
C51 C 0.2087(10) 0.5089(6) 0.8166(7) 0.0430(12) Uani 1 1 d .
H51 H 0.1659 0.5432 0.7861 0.052 Uiso 1 1 calc R
C52 C 0.2257(10) 0.5304(6) 0.8790(7) 0.0430(12) Uani 1 1 d .
H52 H 0.1916 0.5792 0.8921 0.052 Uiso 1 1 calc R
C53 C 0.2920(10) 0.4820(6) 0.9237(7) 0.0430(12) Uani 1 1 d .
H53 H 0.3043 0.4982 0.9660 0.052 Uiso 1 1 calc R
C54 C 0.3393(10) 0.4104(6) 0.9054(7) 0.0430(12) Uani 1 1 d .
H54 H 0.3853 0.3773 0.9349 0.052 Uiso 1 1 calc R
C55 C 0.7875(8) 0.2295(6) 1.0773(5) 0.028(2) Uani 1 1 d .
C56 C 0.7639(9) 0.2545(7) 1.1461(6) 0.035(3) Uani 1 1 d .
H56 H 0.7391 0.3063 1.1519 0.042 Uiso 1 1 calc R
C57 C 0.7773(9) 0.2027(7) 1.2055(6) 0.038(3) Uani 1 1 d .
H57 H 0.7623 0.2200 1.2520 0.045 Uiso 1 1 calc R
C58 C 0.8115(9) 0.1270(7) 1.2001(6) 0.040(3) Uani 1 1 d .
H58 H 0.8180 0.0924 1.2420 0.048 Uiso 1 1 calc R
C59 C 0.8363(9) 0.1028(7) 1.1318(6) 0.034(2) Uani 1 1 d .
H59 H 0.8612 0.0509 1.1265 0.041 Uiso 1 1 calc R
C60 C 0.8249(8) 0.1541(6) 1.0708(5) 0.029(2) Uani 1 1 d .
H60 H 0.8432 0.1368 1.0241 0.035 Uiso 1 1 calc R
C61 C 0.7294(8) -0.0346(5) 0.9812(5) 0.021(2) Uani 1 1 d .
C62 C 0.8449(8) -0.0404(6) 0.9809(6) 0.027(2) Uani 1 1 d .
H62 H 0.8951 -0.0237 0.9386 0.033 Uiso 1 1 calc R
C63 C 0.8848(9) -0.0708(6) 1.0436(6) 0.036(3) Uani 1 1 d .
H63 H 0.9632 -0.0760 1.0437 0.043 Uiso 1 1 calc R
C64 C 0.8121(10) -0.0937(6) 1.1056(6) 0.034(2) Uani 1 1 d .
H64 H 0.8403 -0.1143 1.1482 0.040 Uiso 1 1 calc R
C65 C 0.6999(10) -0.0867(6) 1.1057(6) 0.032(2) Uani 1 1 d .
H65 H 0.6500 -0.1026 1.1485 0.038 Uiso 1 1 calc R
C66 C 0.6574(8) -0.0565(5) 1.0438(5) 0.024(2) Uani 1 1 d .
H66 H 0.5785 -0.0511 1.0447 0.029 Uiso 1 1 calc R
Mo1 Mo 0.76860(6) 0.73047(4) 0.72261(4) 0.01536(18) Uani 1 1 d .
Se1 Se 0.95137(9) 0.70803(6) 0.52207(6) 0.0305(3) Uani 1 1 d .
Fe1 Fe 0.98042(11) 0.72041(7) 0.64057(7) 0.0188(3) Uani 1 1 d .
Fe2 Fe 0.79905(11) 0.78973(7) 0.58150(7) 0.0187(3) Uani 1 1 d .
Fe3 Fe 0.83694(11) 0.63897(7) 0.61732(7) 0.0175(3) Uani 1 1 d .
S1 S 0.91172(18) 0.62580(12) 0.71808(12) 0.0176(5) Uani 1 1 d .
S2 S 0.86528(19) 0.82884(12) 0.66805(12) 0.0195(5) Uani 1 1 d .
S3 S 0.66909(19) 0.71656(12) 0.63546(12) 0.0182(5) Uani 1 1 d .
S4 S 1.1609(2) 0.69952(14) 0.65434(14) 0.0254(5) Uani 1 1 d .
S5 S 0.7243(2) 0.89591(13) 0.52146(13) 0.0255(5) Uani 1 1 d .
S6 S 0.8360(2) 0.51950(12) 0.60639(13) 0.0235(5) Uani 1 1 d .
N1 N 0.6166(6) 0.8085(4) 0.7843(4) 0.0141(14) Uani 1 1 d .
N2 N 0.7696(6) 0.7497(4) 0.8394(4) 0.0175(15) Uani 1 1 d .
N3 N 0.6451(6) 0.6787(4) 0.8172(4) 0.0181(16) Uani 1 1 d .
C1 C 0.6812(7) 0.8197(5) 0.8381(5) 0.0191(11) Uani 1 1 d .
H1A H 0.6313 0.8248 0.8865 0.023 Uiso 1 1 calc R
H1B H 0.7168 0.8648 0.8225 0.023 Uiso 1 1 calc R
C2 C 0.7098(8) 0.6865(5) 0.8718(5) 0.0191(11) Uani 1 1 d .
H2A H 0.7646 0.6399 0.8802 0.023 Uiso 1 1 calc R
H2B H 0.6581 0.6978 0.9184 0.023 Uiso 1 1 calc R
C3 C 0.5539(7) 0.7457(5) 0.8159(5) 0.0191(11) Uani 1 1 d .
H3A H 0.5100 0.7538 0.8654 0.023 Uiso 1 1 calc R
H3B H 0.5015 0.7405 0.7851 0.023 Uiso 1 1 calc R
C4 C 0.5377(7) 0.8810(5) 0.7633(5) 0.0173(18) Uani 1 1 d .
C5 C 0.4800(8) 0.8677(5) 0.7047(5) 0.0209(19) Uani 1 1 d .
H5A H 0.5366 0.8595 0.6599 0.031 Uiso 1 1 calc R
H5B H 0.4222 0.9116 0.6957 0.031 Uiso 1 1 calc R
H5C H 0.4440 0.8235 0.7208 0.031 Uiso 1 1 calc R
C6 C 0.6053(8) 0.9430(5) 0.7331(5) 0.023(2) Uani 1 1 d .
H6A H 0.6654 0.9265 0.6921 0.035 Uiso 1 1 calc R
H6B H 0.6393 0.9546 0.7710 0.035 Uiso 1 1 calc R
H6C H 0.5550 0.9879 0.7165 0.035 Uiso 1 1 calc R
C7 C 0.4495(8) 0.9049(5) 0.8301(5) 0.024(2) Uani 1 1 d .
H7A H 0.3996 0.9515 0.8167 0.036 Uiso 1 1 calc R
H7B H 0.4879 0.9131 0.8673 0.036 Uiso 1 1 calc R
H7C H 0.4042 0.8654 0.8492 0.036 Uiso 1 1 calc R
C8 C 0.8627(8) 0.7564(5) 0.8788(5) 0.023(2) Uani 1 1 d .
C9 C 0.9113(8) 0.8277(6) 0.8469(6) 0.027(2) Uani 1 1 d .
H9A H 0.9365 0.8275 0.7942 0.041 Uiso 1 1 calc R
H9B H 0.9759 0.8292 0.8685 0.041 Uiso 1 1 calc R
H9C H 0.8525 0.8719 0.8576 0.041 Uiso 1 1 calc R
C10 C 0.8140(8) 0.7590(6) 0.9600(5) 0.029(2) Uani 1 1 d .
H10A H 0.7484 0.7999 0.9670 0.043 Uiso 1 1 calc R
H10B H 0.8721 0.7677 0.9840 0.043 Uiso 1 1 calc R
H10C H 0.7902 0.7113 0.9809 0.043 Uiso 1 1 calc R
C11 C 0.9611(9) 0.6902(6) 0.8647(6) 0.034(3) Uani 1 1 d .
H11A H 0.9341 0.6432 0.8846 0.052 Uiso 1 1 calc R
H11B H 1.0220 0.6953 0.8882 0.052 Uiso 1 1 calc R
H11C H 0.9900 0.6898 0.8123 0.052 Uiso 1 1 calc R
C12 C 0.5996(8) 0.6051(5) 0.8320(5) 0.026(2) Uani 1 1 d .
C13 C 0.5208(10) 0.6033(6) 0.7804(6) 0.035(3) Uani 1 1 d .
H13A H 0.5577 0.6180 0.7304 0.053 Uiso 1 1 calc R
H13B H 0.4495 0.6384 0.7937 0.053 Uiso 1 1 calc R
H13C H 0.5048 0.5525 0.7841 0.053 Uiso 1 1 calc R
C14 C 0.6932(9) 0.5396(6) 0.8178(8) 0.044(3) Uani 1 1 d .
H14A H 0.6620 0.4932 0.8294 0.066 Uiso 1 1 calc R
H14B H 0.7482 0.5383 0.8483 0.066 Uiso 1 1 calc R
H14C H 0.7310 0.5443 0.7666 0.066 Uiso 1 1 calc R
C15 C 0.5306(10) 0.5957(6) 0.9112(6) 0.036(3) Uani 1 1 d .
H15A H 0.4707 0.6397 0.9198 0.053 Uiso 1 1 calc R
H15B H 0.5814 0.5907 0.9453 0.053 Uiso 1 1 calc R
H15C H 0.4964 0.5506 0.9185 0.053 Uiso 1 1 calc R
C16 C 1.2310(8) 0.7709(5) 0.6017(5) 0.023(2) Uani 1 1 d .
C17 C 1.1757(8) 0.8386(5) 0.5725(6) 0.030(2) Uani 1 1 d .
H17 H 1.0952 0.8481 0.5800 0.036 Uiso 1 1 calc R
C18 C 1.2357(9) 0.8928(6) 0.5326(6) 0.035(3) Uani 1 1 d .
H18 H 1.1964 0.9382 0.5121 0.042 Uiso 1 1 calc R
C19 C 1.3536(9) 0.8804(6) 0.5228(6) 0.033(2) Uani 1 1 d .
H19 H 1.3949 0.9176 0.4961 0.040 Uiso 1 1 calc R
C20 C 1.4091(9) 0.8145(7) 0.5518(6) 0.034(2) Uani 1 1 d .
H20 H 1.4894 0.8059 0.5451 0.040 Uiso 1 1 calc R
C21 C 1.3483(8) 0.7587(6) 0.5918(5) 0.028(2) Uani 1 1 d .
H21 H 1.3878 0.7130 0.6117 0.034 Uiso 1 1 calc R
C22 C 0.7034(8) 0.8721(5) 0.4389(5) 0.0206(19) Uani 1 1 d .
C23 C 0.6949(9) 0.9287(6) 0.3812(6) 0.035(3) Uani 1 1 d .
H23 H 0.7007 0.9783 0.3869 0.042 Uiso 1 1 calc R
C24 C 0.6781(9) 0.9130(6) 0.3160(6) 0.034(2) Uani 1 1 d .
H24 H 0.6734 0.9517 0.2769 0.041 Uiso 1 1 calc R
C25 C 0.6680(9) 0.8416(6) 0.3074(6) 0.031(2) Uani 1 1 d .
H25 H 0.6547 0.8313 0.2629 0.037 Uiso 1 1 calc R
C26 C 0.6774(8) 0.7842(5) 0.3643(5) 0.026(2) Uani 1 1 d .
H26 H 0.6710 0.7347 0.3587 0.032 Uiso 1 1 calc R
C27 C 0.6961(8) 0.8003(6) 0.4285(6) 0.027(2) Uani 1 1 d .
H27 H 0.7042 0.7611 0.4667 0.032 Uiso 1 1 calc R
C28 C 0.7760(8) 0.5284(5) 0.5284(5) 0.022(2) Uani 1 1 d .
C29 C 0.8426(8) 0.5017(5) 0.4649(5) 0.023(2) Uani 1 1 d .
H29 H 0.9216 0.4843 0.4618 0.028 Uiso 1 1 calc R
C30 C 0.7946(9) 0.5004(6) 0.4061(6) 0.030(2) Uani 1 1 d .
H30 H 0.8405 0.4808 0.3633 0.037 Uiso 1 1 calc R
C31 C 0.6806(8) 0.5272(6) 0.4091(6) 0.030(2) Uani 1 1 d .
H31 H 0.6478 0.5264 0.3686 0.036 Uiso 1 1 calc R
C32 C 0.6143(9) 0.5552(6) 0.4718(6) 0.031(2) Uani 1 1 d .
H32 H 0.5358 0.5742 0.4738 0.037 Uiso 1 1 calc R
C33 C 0.6604(8) 0.5561(5) 0.5317(6) 0.026(2) Uani 1 1 d .
H33 H 0.6140 0.5752 0.5745 0.031 Uiso 1 1 calc R

loop_
_atom_site_aniso_label
_atom_site_aniso_U_11
_atom_site_aniso_U_22
_atom_site_aniso_U_33
_atom_site_aniso_U_23
_atom_site_aniso_U_13
_atom_site_aniso_U_12
N7 0.071(9) 0.047(7) 0.086(10) 0.013(6) -0.031(7) -0.008(6)
C67 0.071(9) 0.042(7) 0.061(9) 0.008(6) -0.036(8) -0.011(7)
C68 0.063(9) 0.038(7) 0.070(10) 0.011(6) -0.033(8) -0.001(6)
Mo2 0.0152(4) 0.0123(4) 0.0149(4) 0.0007(3) -0.0030(3) -0.0042(3)
Se2 0.0342(6) 0.0331(6) 0.0268(6) -0.0029(4) -0.0001(4) -0.0103(5)
Fe4 0.0195(7) 0.0193(6) 0.0184(7) -0.0021(5) -0.0037(5) -0.0060(5)
Fe5 0.0198(7) 0.0152(6) 0.0170(7) 0.0014(5) -0.0038(5) -0.0059(5)
Fe6 0.0160(6) 0.0175(6) 0.0207(7) -0.0009(5) -0.0031(5) -0.0048(5)
S7 0.0191(11) 0.0152(10) 0.0216(12) -0.0012(9) -0.0029(9) -0.0036(8)
S8 0.0206(11) 0.0176(10) 0.0164(11) 0.0014(8) -0.0063(9) -0.0057(9)
S9 0.0174(11) 0.0156(10) 0.0169(11) 0.0011(8) -0.0041(9) -0.0060(8)
S10 0.0221(12) 0.0299(13) 0.0451(16) -0.0096(11) -0.0151(11) -0.0015(10)
S11 0.0362(14) 0.0276(13) 0.0330(14) -0.0096(11) -0.0110(12) -0.0074(11)
S12 0.0290(13) 0.0165(11) 0.0222(12) 0.0013(9) -0.0082(10) -0.0086(9)
N4 0.018(4) 0.014(4) 0.014(4) 0.000(3) 0.000(3) -0.002(3)
N5 0.018(4) 0.009(3) 0.017(4) 0.003(3) -0.006(3) -0.003(3)
N6 0.021(4) 0.009(3) 0.021(4) 0.003(3) -0.005(3) -0.008(3)
C34 0.019(3) 0.014(2) 0.022(3) -0.001(2) -0.004(2) -0.005(2)
C35 0.019(3) 0.014(2) 0.022(3) -0.001(2) -0.004(2) -0.005(2)
C36 0.019(3) 0.014(2) 0.022(3) -0.001(2) -0.004(2) -0.005(2)
C37 0.021(5) 0.016(4) 0.027(5) 0.000(4) -0.012(4) -0.010(4)
C38 0.015(4) 0.021(5) 0.032(5) -0.001(4) -0.008(4) -0.001(4)
C39 0.019(5) 0.022(5) 0.029(5) 0.000(4) -0.010(4) -0.005(4)
C40 0.021(5) 0.022(5) 0.030(5) -0.005(4) -0.007(4) -0.003(4)
C41 0.020(5) 0.019(5) 0.025(5) 0.005(4) -0.007(4) -0.003(4)
C42 0.033(5) 0.022(5) 0.020(5) 0.002(4) -0.012(4) -0.005(4)
C43 0.021(5) 0.028(5) 0.023(5) -0.003(4) -0.012(4) 0.001(4)
C44 0.031(6) 0.026(5) 0.041(6) 0.013(4) -0.025(5) -0.011(4)
C45 0.032(5) 0.011(4) 0.026(5) -0.005(4) 0.000(4) -0.003(4)
C46 0.042(4) 0.018(3) 0.046(4) -0.003(3) -0.005(3) -0.002(3)
C47 0.042(4) 0.018(3) 0.046(4) -0.003(3) -0.005(3) -0.002(3)
C48 0.042(4) 0.018(3) 0.046(4) -0.003(3) -0.005(3) -0.002(3)
C49 0.036(3) 0.031(3) 0.062(3) -0.007(2) -0.014(2) -0.001(2)
C50 0.036(3) 0.031(3) 0.062(3) -0.007(2) -0.014(2) -0.001(2)
C51 0.036(3) 0.031(3) 0.062(3) -0.007(2) -0.014(2) -0.001(2)
C52 0.036(3) 0.031(3) 0.062(3) -0.007(2) -0.014(2) -0.001(2)
C53 0.036(3) 0.031(3) 0.062(3) -0.007(2) -0.014(2) -0.001(2)
C54 0.036(3) 0.031(3) 0.062(3) -0.007(2) -0.014(2) -0.001(2)
C55 0.017(5) 0.049(6) 0.023(5) -0.012(5) -0.006(4) -0.009(4)
C56 0.025(5) 0.050(7) 0.035(6) -0.015(5) -0.004(5) -0.011(5)
C57 0.031(6) 0.071(9) 0.018(5) -0.006(5) -0.007(4) -0.023(6)
C58 0.032(6) 0.057(8) 0.035(7) 0.007(5) -0.012(5) -0.019(5)
C59 0.030(6) 0.045(6) 0.028(6) 0.000(5) -0.007(5) -0.010(5)
C60 0.029(5) 0.045(6) 0.013(5) 0.002(4) -0.002(4) -0.013(5)
C61 0.027(5) 0.011(4) 0.027(5) -0.007(4) -0.011(4) 0.000(4)
C62 0.024(5) 0.030(5) 0.032(6) -0.005(4) -0.007(4) -0.011(4)
C63 0.029(6) 0.037(6) 0.046(7) -0.010(5) -0.025(5) 0.005(5)
C64 0.050(7) 0.030(6) 0.021(5) 0.005(4) -0.021(5) 0.000(5)
C65 0.044(7) 0.023(5) 0.025(6) 0.007(4) -0.005(5) -0.009(5)
C66 0.026(5) 0.018(5) 0.028(5) -0.001(4) -0.005(4) -0.002(4)
Mo1 0.0149(4) 0.0126(4) 0.0187(4) -0.0017(3) -0.0023(3) -0.0040(3)
Se1 0.0307(6) 0.0314(6) 0.0287(6) -0.0032(4) -0.0023(4) -0.0080(4)
Fe1 0.0167(6) 0.0161(6) 0.0239(7) -0.0035(5) -0.0023(5) -0.0046(5)
Fe2 0.0203(7) 0.0152(6) 0.0196(7) 0.0006(5) -0.0024(5) -0.0046(5)
Fe3 0.0189(7) 0.0143(6) 0.0199(7) -0.0021(5) -0.0037(5) -0.0047(5)
S1 0.0171(11) 0.0147(10) 0.0214(12) -0.0028(8) -0.0033(9) -0.0034(8)
S2 0.0189(11) 0.0151(10) 0.0251(12) -0.0023(9) -0.0022(9) -0.0066(9)
S3 0.0192(11) 0.0154(10) 0.0206(12) -0.0009(8) -0.0043(9) -0.0047(8)
S4 0.0214(12) 0.0259(12) 0.0306(14) -0.0015(10) -0.0073(10) -0.0073(10)
S5 0.0335(14) 0.0183(11) 0.0226(13) 0.0028(9) -0.0066(10) -0.0026(10)
S6 0.0277(13) 0.0158(11) 0.0294(13) -0.0019(9) -0.0113(10) -0.0037(9)
N1 0.017(4) 0.012(3) 0.014(4) -0.001(3) -0.003(3) -0.004(3)
N2 0.013(4) 0.016(4) 0.022(4) -0.003(3) -0.002(3) -0.001(3)
N3 0.015(4) 0.020(4) 0.021(4) -0.003(3) 0.000(3) -0.009(3)
C1 0.021(3) 0.013(2) 0.022(3) 0.000(2) -0.003(2) -0.001(2)
C2 0.021(3) 0.013(2) 0.022(3) 0.000(2) -0.003(2) -0.001(2)
C3 0.021(3) 0.013(2) 0.022(3) 0.000(2) -0.003(2) -0.001(2)
C4 0.020(4) 0.013(4) 0.020(5) -0.004(3) -0.003(4) -0.005(3)
C5 0.024(5) 0.018(4) 0.021(5) -0.001(4) -0.006(4) -0.004(4)
C6 0.023(5) 0.016(4) 0.032(6) 0.003(4) -0.007(4) -0.006(4)
C7 0.022(5) 0.024(5) 0.024(5) 0.003(4) -0.005(4) -0.005(4)
C8 0.017(5) 0.025(5) 0.028(5) -0.003(4) -0.007(4) -0.002(4)
C9 0.020(5) 0.031(5) 0.034(6) -0.003(4) -0.008(4) -0.012(4)
C10 0.027(5) 0.030(5) 0.032(6) -0.004(4) -0.012(4) -0.005(4)
C11 0.027(5) 0.032(6) 0.051(7) -0.019(5) -0.013(5) -0.003(4)
C12 0.026(5) 0.025(5) 0.023(5) 0.000(4) 0.004(4) -0.008(4)
C13 0.044(7) 0.027(5) 0.041(6) 0.004(5) -0.013(5) -0.023(5)
C14 0.030(6) 0.015(5) 0.082(9) 0.008(5) -0.007(6) -0.008(4)
C15 0.044(7) 0.030(6) 0.035(6) 0.005(5) -0.002(5) -0.023(5)
C16 0.028(5) 0.032(5) 0.014(5) -0.004(4) -0.007(4) -0.016(4)
C17 0.020(5) 0.023(5) 0.044(6) -0.008(4) -0.001(4) -0.002(4)
C18 0.036(6) 0.025(5) 0.048(7) -0.003(5) -0.009(5) -0.013(5)
C19 0.035(6) 0.041(6) 0.028(6) -0.005(5) -0.003(5) -0.019(5)
C20 0.021(5) 0.054(7) 0.030(6) -0.007(5) -0.007(4) -0.011(5)
C21 0.026(5) 0.038(6) 0.025(5) 0.000(4) -0.008(4) -0.014(4)
C22 0.019(5) 0.026(5) 0.016(5) 0.003(4) -0.004(4) -0.004(4)
C23 0.037(6) 0.028(6) 0.044(7) 0.007(5) -0.015(5) -0.010(5)
C24 0.041(6) 0.033(6) 0.028(6) 0.010(5) -0.016(5) -0.005(5)
C25 0.028(5) 0.044(6) 0.024(5) -0.009(5) -0.012(4) -0.003(5)
C26 0.023(5) 0.021(5) 0.035(6) -0.007(4) -0.007(4) 0.001(4)
C27 0.020(5) 0.027(5) 0.030(6) 0.001(4) -0.004(4) -0.004(4)
C28 0.023(5) 0.018(4) 0.029(5) 0.001(4) -0.009(4) -0.013(4)
C29 0.019(5) 0.019(5) 0.032(6) 0.004(4) -0.004(4) -0.010(4)
C30 0.043(6) 0.026(5) 0.023(5) 0.009(4) -0.010(5) -0.011(5)
C31 0.026(5) 0.039(6) 0.029(6) 0.008(4) -0.018(4) -0.008(4)
C32 0.022(5) 0.034(6) 0.035(6) 0.007(5) -0.010(5) -0.001(4)
C33 0.023(5) 0.026(5) 0.030(6) -0.001(4) -0.011(4) -0.004(4)

loop_
_atom_type_symbol
_atom_type_description
_atom_type_scat_dispersion_real
_atom_type_scat_dispersion_imag
_atom_type_scat_source
C C 0.0033 0.0016 'International Tables Vol C Tables 4.2.6.8 and 6.1.1.4'
H H 0.0000 0.0000 'International Tables Vol C Tables 4.2.6.8 and 6.1.1.4'
S S 0.1246 0.1234 'International Tables Vol C Tables 4.2.6.8 and 6.1.1.4'
Fe Fe 0.3463 0.8444 'International Tables Vol C Tables 4.2.6.8 and 6.1.1.4'
Se Se -0.0929 2.2259 'International Tables Vol C Tables 4.2.6.8 and 6.1.1.4'
Mo Mo -1.6832 0.6857 'International Tables Vol C Tables 4.2.6.8 and 6.1.1.4'
N N 0.0061 0.0033 'International Tables Vol C Tables 4.2.6.8 and 6.1.1.4'

loop_
_geom_angle_atom_site_label_1
_geom_angle_atom_site_label_2
_geom_angle_atom_site_label_3
_geom_angle
C68 C67 H67A 109.5
C68 C67 H67B 109.5
H67A C67 H67B 109.5
C68 C67 H67C 109.5
H67A C67 H67C 109.5
H67B C67 H67C 109.5
N7 C68 C67 178.5(16)
N5 Mo2 N4 60.9(2)
N5 Mo2 N6 61.0(2)
N4 Mo2 N6 61.2(2)
N5 Mo2 S9 94.30(18)
N4 Mo2 S9 150.82(19)
N6 Mo2 S9 94.24(18)
N5 Mo2 S8 150.60(19)
N4 Mo2 S8 94.26(19)
N6 Mo2 S8 94.20(19)
S9 Mo2 S8 103.71(8)
N5 Mo2 S7 94.92(18)
N4 Mo2 S7 94.34(18)
N6 Mo2 S7 151.31(18)
S9 Mo2 S7 103.56(8)
S8 Mo2 S7 103.02(8)
N5 Mo2 Fe5 146.34(17)
N4 Mo2 Fe5 146.56(18)
N6 Mo2 Fe5 109.29(17)
S9 Mo2 Fe5 52.79(6)
S8 Mo2 Fe5 53.02(6)
S7 Mo2 Fe5 99.41(7)
N5 Mo2 Fe6 108.06(18)
N4 Mo2 Fe6 145.47(17)
N6 Mo2 Fe6 145.93(18)
S9 Mo2 Fe6 52.79(6)
S8 Mo2 Fe6 101.35(7)
S7 Mo2 Fe6 52.30(6)
Fe5 Mo2 Fe6 60.35(4)
N5 Mo2 Fe4 146.24(17)
N4 Mo2 Fe4 108.69(18)
N6 Mo2 Fe4 146.05(18)
S9 Mo2 Fe4 100.49(6)
S8 Mo2 Fe4 52.70(6)
S7 Mo2 Fe4 52.22(6)
Fe5 Mo2 Fe4 59.65(4)
Fe6 Mo2 Fe4 60.71(4)
Fe6 Se2 Fe4 70.56(5)
Fe6 Se2 Fe5 69.17(5)
Fe4 Se2 Fe5 68.31(5)
S11 Fe4 S7 111.12(10)
S11 Fe4 S8 111.76(10)
S7 Fe4 S8 108.34(9)
S11 Fe4 Se2 115.02(9)
S7 Fe4 Se2 103.26(8)
S8 Fe4 Se2 106.81(8)
S11 Fe4 Fe5 147.01(9)
S7 Fe4 Fe5 101.83(8)
S8 Fe4 Fe5 53.52(7)
Se2 Fe4 Fe5 56.32(5)
S11 Fe4 Mo2 141.62(9)
S7 Fe4 Mo2 55.46(6)
S8 Fe4 Mo2 54.98(6)
Se2 Fe4 Mo2 103.33(5)
Fe5 Fe4 Mo2 59.55(4)
S11 Fe4 Fe6 145.91(9)
S7 Fe4 Fe6 52.52(7)
S8 Fe4 Fe6 102.20(8)
Se2 Fe4 Fe6 54.61(5)
Fe5 Fe4 Fe6 59.92(5)
Mo2 Fe4 Fe6 59.56(4)
S12 Fe5 S9 103.37(9)
S12 Fe5 S8 115.46(10)
S9 Fe5 S8 108.84(9)
S12 Fe5 Se2 117.47(8)
S9 Fe5 Se2 104.79(8)
S8 Fe5 Se2 106.13(8)
S12 Fe5 Mo2 138.11(8)
S9 Fe5 Mo2 55.56(6)
S8 Fe5 Mo2 55.59(6)
Se2 Fe5 Mo2 103.59(5)
S12 Fe5 Fe4 153.02(9)
S9 Fe5 Fe4 103.59(8)
S8 Fe5 Fe4 53.76(7)
Se2 Fe5 Fe4 55.37(5)
Mo2 Fe5 Fe4 60.80(4)
S12 Fe5 Fe6 140.24(9)
S9 Fe5 Fe6 53.40(7)
S8 Fe5 Fe6 103.37(8)
Se2 Fe5 Fe6 54.84(5)
Mo2 Fe5 Fe6 60.36(4)
Fe4 Fe5 Fe6 61.10(5)
S10 Fe6 S7 114.91(11)
S10 Fe6 S9 99.83(10)
S7 Fe6 S9 108.80(9)
S10 Fe6 Se2 123.48(10)
S7 Fe6 Se2 103.44(8)
S9 Fe6 Se2 105.37(8)
S10 Fe6 Fe5 141.27(9)
S7 Fe6 Fe5 101.03(8)
S9 Fe6 Fe5 52.85(7)
Se2 Fe6 Fe5 56.00(5)
S10 Fe6 Mo2 131.94(9)
S7 Fe6 Mo2 55.53(6)
S9 Fe6 Mo2 54.96(6)
Se2 Fe6 Mo2 103.64(5)
Fe5 Fe6 Mo2 59.29(4)
S10 Fe6 Fe4 158.16(9)
S7 Fe6 Fe4 52.50(7)
S9 Fe6 Fe4 101.37(7)
Se2 Fe6 Fe4 54.83(5)
Fe5 Fe6 Fe4 58.98(5)
Mo2 Fe6 Fe4 59.73(4)
Fe4 S7 Fe6 74.97(8)
Fe4 S7 Mo2 72.32(7)
Fe6 S7 Mo2 72.17(7)
Fe5 S8 Fe4 72.73(8)
Fe5 S8 Mo2 71.39(7)
Fe4 S8 Mo2 72.32(7)
Fe5 S9 Fe6 73.75(8)
Fe5 S9 Mo2 71.64(7)
Fe6 S9 Mo2 72.26(7)
C49 S10 Fe6 108.2(4)
C55 S11 Fe4 105.8(3)
C61 S12 Fe5 103.5(3)
C36 N4 C34 107.6(7)
C36 N4 C37 112.0(6)
C34 N4 C37 112.3(7)
C36 N4 Mo2 92.9(5)
C34 N4 Mo2 92.9(5)
C37 N4 Mo2 135.4(5)
C36 N5 C35 106.6(6)
C36 N5 C41 113.9(6)
C35 N5 C41 112.9(7)
C36 N5 Mo2 92.6(5)
C35 N5 Mo2 93.0(5)
C41 N5 Mo2 133.7(5)
C35 N6 C34 107.0(6)
C35 N6 C45 112.7(7)
C34 N6 C45 113.5(7)
C35 N6 Mo2 93.0(5)
C34 N6 Mo2 92.2(5)
C45 N6 Mo2 134.4(5)
N4 C34 N6 104.8(7)
N4 C34 H34A 110.8
N6 C34 H34A 110.8
N4 C34 H34B 110.8
N6 C34 H34B 110.8
H34A C34 H34B 108.9
N6 C35 N5 104.9(7)
N6 C35 H35A 110.8
N5 C35 H35A 110.8
N6 C35 H35B 110.8
N5 C35 H35B 110.8
H35A C35 H35B 108.8
N4 C36 N5 105.2(7)
N4 C36 H36A 110.7
N5 C36 H36A 110.7
N4 C36 H36B 110.7
N5 C36 H36B 110.7
H36A C36 H36B 108.8
C39 C37 C38 111.1(7)
C39 C37 C40 109.1(8)
C38 C37 C40 109.8(7)
C39 C37 N4 109.3(7)
C38 C37 N4 109.1(7)
C40 C37 N4 108.4(7)
C37 C38 H38A 109.5
C37 C38 H38B 109.5
H38A C38 H38B 109.5
C37 C38 H38C 109.5
H38A C38 H38C 109.5
H38B C38 H38C 109.5
C37 C39 H39A 109.5
C37 C39 H39B 109.5
H39A C39 H39B 109.5
C37 C39 H39C 109.5
H39A C39 H39C 109.5
H39B C39 H39C 109.5
C37 C40 H40A 109.5
C37 C40 H40B 109.5
H40A C40 H40B 109.5
C37 C40 H40C 109.5
H40A C40 H40C 109.5
H40B C40 H40C 109.5
C43 C41 N5 109.6(7)
C43 C41 C44 108.8(8)
N5 C41 C44 110.5(7)
C43 C41 C42 109.7(7)
N5 C41 C42 109.0(7)
C44 C41 C42 109.3(8)
C41 C42 H42A 109.5
C41 C42 H42B 109.5
H42A C42 H42B 109.5
C41 C42 H42C 109.5
H42A C42 H42C 109.5
H42B C42 H42C 109.5
C41 C43 H43A 109.5
C41 C43 H43B 109.5
H43A C43 H43B 109.5
C41 C43 H43C 109.5
H43A C43 H43C 109.5
H43B C43 H43C 109.5
C41 C44 H44A 109.5
C41 C44 H44B 109.5
H44A C44 H44B 109.5
C41 C44 H44C 109.5
H44A C44 H44C 109.5
H44B C44 H44C 109.5
C47 C45 C48 107.3(8)
C47 C45 N6 109.8(8)
C48 C45 N6 110.5(7)
C47 C45 C46 110.1(8)
C48 C45 C46 109.3(8)
N6 C45 C46 109.8(7)
C45 C46 H46A 109.5
C45 C46 H46B 109.5
H46A C46 H46B 109.5
C45 C46 H46C 109.5
H46A C46 H46C 109.5
H46B C46 H46C 109.5
C45 C47 H47A 109.5
C45 C47 H47B 109.5
H47A C47 H47B 109.5
C45 C47 H47C 109.5
H47A C47 H47C 109.5
H47B C47 H47C 109.5
C45 C48 H48A 109.5
C45 C48 H48B 109.5
H48A C48 H48B 109.5
C45 C48 H48C 109.5
H48A C48 H48C 109.5
H48B C48 H48C 109.5
C50 C49 C54 120.2(11)
C50 C49 S10 116.2(9)
C54 C49 S10 123.6(9)
C49 C50 C51 119.2(12)
C49 C50 H50 120.4
C51 C50 H50 120.4
C52 C51 C50 119.4(12)
C52 C51 H51 120.3
C50 C51 H51 120.3
C51 C52 C53 121.6(11)
C51 C52 H52 119.2
C53 C52 H52 119.2
C54 C53 C52 119.1(12)
C54 C53 H53 120.5
C52 C53 H53 120.5
C53 C54 C49 120.4(12)
C53 C54 H54 119.8
C49 C54 H54 119.8
C60 C55 C56 119.0(10)
C60 C55 S11 123.5(7)
C56 C55 S11 117.4(9)
C57 C56 C55 119.0(11)
C57 C56 H56 120.5
C55 C56 H56 120.5
C58 C57 C56 122.7(10)
C58 C57 H57 118.7
C56 C57 H57 118.7
C57 C58 C59 118.1(11)
C57 C58 H58 121.0
C59 C58 H58 121.0
C58 C59 C60 120.4(11)
C58 C59 H59 119.8
C60 C59 H59 119.8
C55 C60 C59 120.9(10)
C55 C60 H60 119.6
C59 C60 H60 119.6
C66 C61 C62 119.7(9)
C66 C61 S12 119.4(7)
C62 C61 S12 120.8(8)
C63 C62 C61 118.9(10)
C63 C62 H62 120.6
C61 C62 H62 120.6
C64 C63 C62 120.8(10)
C64 C63 H63 119.6
C62 C63 H63 119.6
C65 C64 C63 119.9(9)
C65 C64 H64 120.1
C63 C64 H64 120.1
C64 C65 C66 120.7(10)
C64 C65 H65 119.6
C66 C65 H65 119.6
C61 C66 C65 120.0(9)
C61 C66 H66 120.0
C65 C66 H66 120.0
N3 Mo1 N2 61.2(3)
N3 Mo1 N1 61.1(2)
N2 Mo1 N1 61.3(2)
N3 Mo1 S1 95.43(19)
N2 Mo1 S1 95.09(18)
N1 Mo1 S1 152.09(18)
N3 Mo1 S3 93.51(19)
N2 Mo1 S3 149.94(19)
N1 Mo1 S3 93.24(18)
S1 Mo1 S3 103.78(8)
N3 Mo1 S2 150.71(19)
N2 Mo1 S2 94.56(19)
N1 Mo1 S2 93.79(18)
S1 Mo1 S2 103.35(8)
S3 Mo1 S2 103.39(8)
N3 Mo1 Fe3 109.57(18)
N2 Mo1 Fe3 147.62(18)
N1 Mo1 Fe3 145.13(18)
S1 Mo1 Fe3 53.41(6)
S3 Mo1 Fe3 52.43(6)
S2 Mo1 Fe3 99.68(7)
N3 Mo1 Fe1 148.00(19)
N2 Mo1 Fe1 110.18(18)
N1 Mo1 Fe1 145.49(17)
S1 Mo1 Fe1 53.23(6)
S3 Mo1 Fe1 99.87(7)
S2 Mo1 Fe1 52.21(6)
Fe3 Mo1 Fe1 59.68(4)
N3 Mo1 Fe2 144.72(19)
N2 Mo1 Fe2 145.39(18)
N1 Mo1 Fe2 106.23(18)
S1 Mo1 Fe2 101.68(7)
S3 Mo1 Fe2 52.63(6)
S2 Mo1 Fe2 52.29(6)
Fe3 Mo1 Fe2 60.41(4)
Fe1 Mo1 Fe2 60.26(4)
Fe2 Se1 Fe3 70.06(5)
Fe2 Se1 Fe1 70.03(5)
Fe3 Se1 Fe1 67.64(5)
S4 Fe1 S2 120.03(10)
S4 Fe1 S1 101.44(10)
S2 Fe1 S1 108.15(9)
S4 Fe1 Se1 116.47(9)
S2 Fe1 Se1 102.86(8)
S1 Fe1 Se1 107.18(8)
S4 Fe1 Fe3 136.65(9)
S2 Fe1 Fe3 102.48(8)
S1 Fe1 Fe3 53.79(7)
Se1 Fe1 Fe3 56.01(5)
S4 Fe1 Mo1 139.48(9)
S2 Fe1 Mo1 55.74(6)
S1 Fe1 Mo1 54.70(6)
Se1 Fe1 Mo1 102.70(5)
Fe3 Fe1 Mo1 59.75(4)
S4 Fe1 Fe2 155.75(9)
S2 Fe1 Fe2 53.00(7)
S1 Fe1 Fe2 102.72(8)
Se1 Fe1 Fe2 53.54(5)
Fe3 Fe1 Fe2 60.38(5)
Mo1 Fe1 Fe2 60.12(4)
S5 Fe2 S2 104.26(10)
S5 Fe2 S3 112.91(10)
S2 Fe2 S3 108.94(10)
S5 Fe2 Se1 120.32(9)
S2 Fe2 Se1 105.24(8)
S3 Fe2 Se1 104.60(8)
S5 Fe2 Fe3 154.12(9)
S2 Fe2 Fe3 101.08(8)
S3 Fe2 Fe3 52.49(7)
Se1 Fe2 Fe3 56.25(5)
S5 Fe2 Mo1 134.78(8)
S2 Fe2 Mo1 55.43(7)
S3 Fe2 Mo1 55.19(6)
Se1 Fe2 Mo1 104.61(6)
Fe3 Fe2 Mo1 59.15(4)
S5 Fe2 Fe1 144.25(9)
S2 Fe2 Fe1 52.64(7)
S3 Fe2 Fe1 101.33(8)
Se1 Fe2 Fe1 56.43(5)
Fe3 Fe2 Fe1 59.06(5)
Mo1 Fe2 Fe1 59.62(4)
S6 Fe3 S3 117.30(10)
S6 Fe3 S1 100.91(9)
S3 Fe3 S1 108.83(9)
S6 Fe3 Se1 118.54(9)
S3 Fe3 Se1 103.08(8)
S1 Fe3 Se1 107.70(8)
S6 Fe3 Fe1 138.16(9)
S3 Fe3 Fe1 103.35(8)
S1 Fe3 Fe1 53.99(7)
Se1 Fe3 Fe1 56.35(5)
S6 Fe3 Mo1 136.92(9)
S3 Fe3 Mo1 56.00(6)
S1 Fe3 Mo1 55.10(6)
Se1 Fe3 Mo1 103.61(5)
Fe1 Fe3 Mo1 60.57(4)
S6 Fe3 Fe2 156.06(9)
S3 Fe3 Fe2 53.42(7)
S1 Fe3 Fe2 103.03(7)
Se1 Fe3 Fe2 53.69(4)
Fe1 Fe3 Fe2 60.56(5)
Mo1 Fe3 Fe2 60.44(4)
Fe3 S1 Fe1 72.22(8)
Fe3 S1 Mo1 71.50(7)
Fe1 S1 Mo1 72.07(7)
Fe1 S2 Fe2 74.35(8)
Fe1 S2 Mo1 72.04(7)
Fe2 S2 Mo1 72.28(7)
Fe3 S3 Fe2 74.09(8)
Fe3 S3 Mo1 71.57(7)
Fe2 S3 Mo1 72.18(7)
C16 S4 Fe1 109.7(3)
C22 S5 Fe2 107.2(3)
C28 S6 Fe3 101.8(3)
C1 N1 C3 107.9(7)
C1 N1 C4 111.6(6)
C3 N1 C4 112.6(6)
C1 N1 Mo1 93.2(5)
C3 N1 Mo1 93.0(5)
C4 N1 Mo1 135.0(5)
C2 N2 C1 107.3(7)
C2 N2 C8 113.3(7)
C1 N2 C8 112.4(7)
C2 N2 Mo1 92.9(5)
C1 N2 Mo1 93.0(5)
C8 N2 Mo1 134.1(5)
C2 N3 C3 107.4(7)
C2 N3 C12 112.5(7)
C3 N3 C12 112.7(7)
C2 N3 Mo1 93.1(5)
C3 N3 Mo1 93.5(5)
C12 N3 Mo1 133.9(5)
N1 C1 N2 103.6(6)
N1 C1 H1A 111.0
N2 C1 H1A 111.0
N1 C1 H1B 111.0
N2 C1 H1B 111.0
H1A C1 H1B 109.0
N3 C2 N2 104.5(7)
N3 C2 H2A 110.8
N2 C2 H2A 110.8
N3 C2 H2B 110.8
N2 C2 H2B 110.8
H2A C2 H2B 108.9
N3 C3 N1 103.8(7)
N3 C3 H3A 111.0
N1 C3 H3A 111.0
N3 C3 H3B 111.0
N1 C3 H3B 111.0
H3A C3 H3B 109.0
C6 C4 C5 108.2(8)
C6 C4 C7 109.2(7)
C5 C4 C7 110.4(7)
C6 C4 N1 110.2(7)
C5 C4 N1 109.2(7)
C7 C4 N1 109.5(7)
C4 C5 H5A 109.5
C4 C5 H5B 109.5
H5A C5 H5B 109.5
C4 C5 H5C 109.5
H5A C5 H5C 109.5
H5B C5 H5C 109.5
C4 C6 H6A 109.5
C4 C6 H6B 109.5
H6A C6 H6B 109.5
C4 C6 H6C 109.5
H6A C6 H6C 109.5
H6B C6 H6C 109.5
C4 C7 H7A 109.5
C4 C7 H7B 109.5
H7A C7 H7B 109.5
C4 C7 H7C 109.5
H7A C7 H7C 109.5
H7B C7 H7C 109.5
C10 C8 C11 111.4(8)
C10 C8 C9 110.0(8)
C11 C8 C9 106.5(8)
C10 C8 N2 110.0(7)
C11 C8 N2 109.2(7)
C9 C8 N2 109.6(7)
C8 C9 H9A 109.5
C8 C9 H9B 109.5
H9A C9 H9B 109.5
C8 C9 H9C 109.5
H9A C9 H9C 109.5
H9B C9 H9C 109.5
C8 C10 H10A 109.5
C8 C10 H10B 109.5
H10A C10 H10B 109.5
C8 C10 H10C 109.5
H10A C10 H10C 109.5
H10B C10 H10C 109.5
C8 C11 H11A 109.5
C8 C11 H11B 109.5
H11A C11 H11B 109.5
C8 C11 H11C 109.5
H11A C11 H11C 109.5
H11B C11 H11C 109.5
C14 C12 N3 111.3(8)
C14 C12 C13 105.3(9)
N3 C12 C13 111.0(8)
C14 C12 C15 110.7(9)
N3 C12 C15 110.4(8)
C13 C12 C15 108.0(8)
C12 C13 H13A 109.5
C12 C13 H13B 109.5
H13A C13 H13B 109.5
C12 C13 H13C 109.5
H13A C13 H13C 109.5
H13B C13 H13C 109.5
C12 C14 H14A 109.5
C12 C14 H14B 109.5
H14A C14 H14B 109.5
C12 C14 H14C 109.5
H14A C14 H14C 109.5
H14B C14 H14C 109.5
C12 C15 H15A 109.5
C12 C15 H15B 109.5
H15A C15 H15B 109.5
C12 C15 H15C 109.5
H15A C15 H15C 109.5
H15B C15 H15C 109.5
C21 C16 C17 118.7(9)
C21 C16 S4 117.1(8)
C17 C16 S4 124.2(7)
C16 C17 C18 121.3(9)
C16 C17 H17 119.4
C18 C17 H17 119.4
C17 C18 C19 120.0(10)
C17 C18 H18 120.0
C19 C18 H18 120.0
C20 C19 C18 119.4(10)
C20 C19 H19 120.3
C18 C19 H19 120.3
C19 C20 C21 120.8(10)
C19 C20 H20 119.6
C21 C20 H20 119.6
C16 C21 C20 119.8(10)
C16 C21 H21 120.1
C20 C21 H21 120.1
C27 C22 C23 118.3(9)
C27 C22 S5 123.2(7)
C23 C22 S5 118.5(8)
C24 C23 C22 120.6(10)
C24 C23 H23 119.7
C22 C23 H23 119.7
C25 C24 C23 120.2(10)
C25 C24 H24 119.9
C23 C24 H24 119.9
C24 C25 C26 120.0(9)
C24 C25 H25 120.0
C26 C25 H25 120.0
C27 C26 C25 119.2(9)
C27 C26 H26 120.4
C25 C26 H26 120.4
C26 C27 C22 121.7(9)
C26 C27 H27 119.1
C22 C27 H27 119.1
C29 C28 C33 119.4(9)
C29 C28 S6 119.6(7)
C33 C28 S6 120.8(7)
C30 C29 C28 120.5(9)
C30 C29 H29 119.7
C28 C29 H29 119.7
C31 C30 C29 120.3(10)
C31 C30 H30 119.8
C29 C30 H30 119.8
C30 C31 C32 119.4(9)
C30 C31 H31 120.3
C32 C31 H31 120.3
C31 C32 C33 121.2(9)
C31 C32 H32 119.4
C33 C32 H32 119.4
C32 C33 C28 119.2(9)
C32 C33 H33 120.4
C28 C33 H33 120.4

loop_
_geom_bond_atom_site_label_1
_geom_bond_atom_site_label_2
_geom_bond_distance
N7 C68 1.182(16)
C67 C68 1.437(17)
C67 H67A 0.9800
C67 H67B 0.9800
C67 H67C 0.9800
Mo2 N5 2.302(7)
Mo2 N4 2.312(7)
Mo2 N6 2.316(7)
Mo2 S9 2.328(2)
Mo2 S8 2.332(2)
Mo2 S7 2.345(2)
Mo2 Fe5 2.6788(15)
Mo2 Fe6 2.7080(15)
Mo2 Fe4 2.7126(15)
Se2 Fe6 2.3683(17)
Se2 Fe4 2.3746(17)
Se2 Fe5 2.4016(16)
Fe4 S11 2.247(3)
Fe4 S7 2.250(3)
Fe4 S8 2.265(3)
Fe4 Fe5 2.6816(18)
Fe4 Fe6 2.7392(18)
Fe5 S12 2.234(3)
Fe5 S9 2.248(2)
Fe5 S8 2.258(3)
Fe5 Fe6 2.7076(18)
Fe6 S10 2.245(3)
Fe6 S7 2.251(3)
Fe6 S9 2.264(2)
S10 C49 1.760(11)
S11 C55 1.796(11)
S12 C61 1.774(9)
N4 C36 1.459(11)
N4 C34 1.477(11)
N4 C37 1.557(11)
N5 C36 1.486(11)
N5 C35 1.489(10)
N5 C41 1.533(11)
N6 C35 1.467(11)
N6 C34 1.498(11)
N6 C45 1.529(10)
C34 H34A 0.9900
C34 H34B 0.9900
C35 H35A 0.9900
C35 H35B 0.9900
C36 H36A 0.9900
C36 H36B 0.9900
C37 C39 1.507(12)
C37 C38 1.531(13)
C37 C40 1.533(12)
C38 H38A 0.9800
C38 H38B 0.9800
C38 H38C 0.9800
C39 H39A 0.9800
C39 H39B 0.9800
C39 H39C 0.9800
C40 H40A 0.9800
C40 H40B 0.9800
C40 H40C 0.9800
C41 C43 1.524(13)
C41 C44 1.536(13)
C41 C42 1.549(13)
C42 H42A 0.9800
C42 H42B 0.9800
C42 H42C 0.9800
C43 H43A 0.9800
C43 H43B 0.9800
C43 H43C 0.9800
C44 H44A 0.9800
C44 H44B 0.9800
C44 H44C 0.9800
C45 C47 1.488(14)
C45 C48 1.522(15)
C45 C46 1.537(14)
C46 H46A 0.9800
C46 H46B 0.9800
C46 H46C 0.9800
C47 H47A 0.9800
C47 H47B 0.9800
C47 H47C 0.9800
C48 H48A 0.9800
C48 H48B 0.9800
C48 H48C 0.9800
C49 C50 1.400(17)
C49 C54 1.404(17)
C50 C51 1.415(15)
C50 H50 0.9500
C51 C52 1.376(17)
C51 H51 0.9500
C52 C53 1.403(16)
C52 H52 0.9500
C53 C54 1.382(15)
C53 H53 0.9500
C54 H54 0.9500
C55 C60 1.379(15)
C55 C56 1.399(14)
C56 C57 1.380(16)
C56 H56 0.9500
C57 C58 1.376(17)
C57 H57 0.9500
C58 C59 1.383(16)
C58 H58 0.9500
C59 C60 1.395(15)
C59 H59 0.9500
C60 H60 0.9500
C61 C66 1.375(14)
C61 C62 1.401(13)
C62 C63 1.389(15)
C62 H62 0.9500
C63 C64 1.376(16)
C63 H63 0.9500
C64 C65 1.358(15)
C64 H64 0.9500
C65 C66 1.391(14)
C65 H65 0.9500
C66 H66 0.9500
Mo1 N3 2.301(7)
Mo1 N2 2.304(7)
Mo1 N1 2.306(7)
Mo1 S1 2.317(2)
Mo1 S3 2.342(2)
Mo1 S2 2.347(2)
Mo1 Fe3 2.6796(15)
Mo1 Fe1 2.7016(15)
Mo1 Fe2 2.7151(16)
Se1 Fe2 2.3265(16)
Se1 Fe3 2.4007(16)
Se1 Fe1 2.4103(17)
Fe1 S4 2.241(3)
Fe1 S2 2.244(2)
Fe1 S1 2.275(3)
Fe1 Fe3 2.6777(18)
Fe1 Fe2 2.7189(19)
Fe2 S5 2.239(3)
Fe2 S2 2.255(3)
Fe2 S3 2.266(3)
Fe2 Fe3 2.7142(18)
Fe3 S6 2.232(3)
Fe3 S3 2.239(3)
Fe3 S1 2.269(3)
S4 C16 1.773(10)
S5 C22 1.776(9)
S6 C28 1.775(9)
N1 C1 1.489(11)
N1 C3 1.493(11)
N1 C4 1.534(11)
N2 C2 1.482(11)
N2 C1 1.501(10)
N2 C8 1.537(11)
N3 C2 1.480(11)
N3 C3 1.483(11)
N3 C12 1.531(12)
C1 H1A 0.9900
C1 H1B 0.9900
C2 H2A 0.9900
C2 H2B 0.9900
C3 H3A 0.9900
C3 H3B 0.9900
C4 C6 1.513(12)
C4 C5 1.521(12)
C4 C7 1.526(12)
C5 H5A 0.9800
C5 H5B 0.9800
C5 H5C 0.9800
C6 H6A 0.9800
C6 H6B 0.9800
C6 H6C 0.9800
C7 H7A 0.9800
C7 H7B 0.9800
C7 H7C 0.9800
C8 C10 1.528(14)
C8 C11 1.533(13)
C8 C9 1.533(13)
C9 H9A 0.9800
C9 H9B 0.9800
C9 H9C 0.9800
C10 H10A 0.9800
C10 H10B 0.9800
C10 H10C 0.9800
C11 H11A 0.9800
C11 H11B 0.9800
C11 H11C 0.9800
C12 C14 1.491(14)
C12 C13 1.534(14)
C12 C15 1.558(14)
C13 H13A 0.9800
C13 H13B 0.9800
C13 H13C 0.9800
C14 H14A 0.9800
C14 H14B 0.9800
C14 H14C 0.9800
C15 H15A 0.9800
C15 H15B 0.9800
C15 H15C 0.9800
C16 C21 1.386(14)
C16 C17 1.388(14)
C17 C18 1.390(14)
C17 H17 0.9500
C18 C19 1.393(15)
C18 H18 0.9500
C19 C20 1.365(16)
C19 H19 0.9500
C20 C21 1.418(15)
C20 H20 0.9500
C21 H21 0.9500
C22 C27 1.383(13)
C22 C23 1.399(14)
C23 C24 1.383(15)
C23 H23 0.9500
C24 C25 1.376(15)
C24 H24 0.9500
C25 C26 1.401(14)
C25 H25 0.9500
C26 C27 1.376(14)
C26 H26 0.9500
C27 H27 0.9500
C28 C29 1.389(13)
C28 C33 1.397(13)
C29 C30 1.383(14)
C29 H29 0.9500
C30 C31 1.377(14)
C30 H30 0.9500
C31 C32 1.386(15)
C31 H31 0.9500
C32 C33 1.386(14)
C32 H32 0.9500
C33 H33 0.9500

loop_
_geom_torsion_atom_site_label_1
_geom_torsion_atom_site_label_2
_geom_torsion_atom_site_label_3
_geom_torsion_atom_site_label_4
_geom_torsion
Fe6 Se2 Fe4 S11 142.14(10)
Fe5 Se2 Fe4 S11 -143.25(10)
Fe6 Se2 Fe4 S7 20.91(8)
Fe5 Se2 Fe4 S7 95.52(8)
Fe6 Se2 Fe4 S8 -93.22(8)
Fe5 Se2 Fe4 S8 -18.62(8)
Fe6 Se2 Fe4 Fe5 -74.61(5)
Fe6 Se2 Fe4 Mo2 -36.21(5)
Fe5 Se2 Fe4 Mo2 38.40(5)
Fe5 Se2 Fe4 Fe6 74.60(5)
N5 Mo2 Fe4 S11 -65.2(4)
N4 Mo2 Fe4 S11 0.2(2)
N6 Mo2 Fe4 S11 66.2(3)
S9 Mo2 Fe4 S11 -179.62(15)
S8 Mo2 Fe4 S11 81.05(16)
S7 Mo2 Fe4 S11 -80.53(16)
Fe5 Mo2 Fe4 S11 145.57(15)
Fe6 Mo2 Fe4 S11 -143.63(15)
N5 Mo2 Fe4 S7 15.4(3)
N4 Mo2 Fe4 S7 80.7(2)
N6 Mo2 Fe4 S7 146.7(3)
S9 Mo2 Fe4 S7 -99.10(9)
S8 Mo2 Fe4 S7 161.58(11)
Fe5 Mo2 Fe4 S7 -133.90(8)
Fe6 Mo2 Fe4 S7 -63.11(8)
N5 Mo2 Fe4 S8 -146.2(3)
N4 Mo2 Fe4 S8 -80.8(2)
N6 Mo2 Fe4 S8 -14.9(3)
S9 Mo2 Fe4 S8 99.32(9)
S7 Mo2 Fe4 S8 -161.58(11)
Fe5 Mo2 Fe4 S8 64.52(8)
Fe6 Mo2 Fe4 S8 135.31(8)
N5 Mo2 Fe4 Se2 112.4(3)
N4 Mo2 Fe4 Se2 177.80(19)
N6 Mo2 Fe4 Se2 -116.2(3)
S9 Mo2 Fe4 Se2 -2.03(8)
S8 Mo2 Fe4 Se2 -101.36(9)
S7 Mo2 Fe4 Se2 97.07(9)
Fe5 Mo2 Fe4 Se2 -36.84(5)
Fe6 Mo2 Fe4 Se2 33.96(5)
N5 Mo2 Fe4 Fe5 149.3(3)
N4 Mo2 Fe4 Fe5 -145.36(19)
N6 Mo2 Fe4 Fe5 -79.4(3)
S9 Mo2 Fe4 Fe5 34.81(7)
S8 Mo2 Fe4 Fe5 -64.52(8)
S7 Mo2 Fe4 Fe5 133.90(8)
Fe6 Mo2 Fe4 Fe5 70.80(5)
N5 Mo2 Fe4 Fe6 78.5(3)
N4 Mo2 Fe4 Fe6 143.84(19)
N6 Mo2 Fe4 Fe6 -150.2(3)
S9 Mo2 Fe4 Fe6 -35.99(7)
S8 Mo2 Fe4 Fe6 -135.31(8)
S7 Mo2 Fe4 Fe6 63.11(8)
Fe5 Mo2 Fe4 Fe6 -70.80(5)
Fe6 Se2 Fe5 S12 -133.91(10)
Fe4 Se2 Fe5 S12 149.50(10)
Fe6 Se2 Fe5 S9 -19.89(7)
Fe4 Se2 Fe5 S9 -96.48(8)
Fe6 Se2 Fe5 S8 95.20(8)
Fe4 Se2 Fe5 S8 18.61(8)
Fe6 Se2 Fe5 Mo2 37.57(5)
Fe4 Se2 Fe5 Mo2 -39.02(5)
Fe6 Se2 Fe5 Fe4 76.59(5)
Fe4 Se2 Fe5 Fe6 -76.59(5)
N5 Mo2 Fe5 S12 55.9(3)
N4 Mo2 Fe5 S12 -77.3(3)
N6 Mo2 Fe5 S12 -10.5(2)
S9 Mo2 Fe5 S12 69.85(14)
S8 Mo2 Fe5 S12 -90.94(14)
S7 Mo2 Fe5 S12 169.79(13)
Fe6 Mo2 Fe5 S12 133.65(13)
Fe4 Mo2 Fe5 S12 -154.96(13)
N5 Mo2 Fe5 S9 -14.0(3)
N4 Mo2 Fe5 S9 -147.1(3)
N6 Mo2 Fe5 S9 -80.4(2)
S8 Mo2 Fe5 S9 -160.79(10)
S7 Mo2 Fe5 S9 99.94(9)
Fe6 Mo2 Fe5 S9 63.80(8)
Fe4 Mo2 Fe5 S9 135.19(8)
N5 Mo2 Fe5 S8 146.8(3)
N4 Mo2 Fe5 S8 13.7(3)
N6 Mo2 Fe5 S8 80.4(2)
S9 Mo2 Fe5 S8 160.79(10)
S7 Mo2 Fe5 S8 -99.27(9)
Fe6 Mo2 Fe5 S8 -135.41(8)
Fe4 Mo2 Fe5 S8 -64.02(8)
N5 Mo2 Fe5 Se2 -112.8(3)
N4 Mo2 Fe5 Se2 114.1(3)
N6 Mo2 Fe5 Se2 -179.15(19)
S9 Mo2 Fe5 Se2 -98.79(9)
S8 Mo2 Fe5 Se2 100.42(9)
S7 Mo2 Fe5 Se2 1.15(8)
Fe6 Mo2 Fe5 Se2 -34.99(5)
Fe4 Mo2 Fe5 Se2 36.40(5)
N5 Mo2 Fe5 Fe4 -149.2(3)
N4 Mo2 Fe5 Fe4 77.7(3)
N6 Mo2 Fe5 Fe4 144.44(19)
S9 Mo2 Fe5 Fe4 -135.19(8)
S8 Mo2 Fe5 Fe4 64.02(8)
S7 Mo2 Fe5 Fe4 -35.26(7)
Fe6 Mo2 Fe5 Fe4 -71.39(5)
N5 Mo2 Fe5 Fe6 -77.8(3)
N4 Mo2 Fe5 Fe6 149.1(3)
N6 Mo2 Fe5 Fe6 -144.16(19)
S9 Mo2 Fe5 Fe6 -63.80(8)
S8 Mo2 Fe5 Fe6 135.41(8)
S7 Mo2 Fe5 Fe6 36.14(7)
Fe4 Mo2 Fe5 Fe6 71.39(5)
S11 Fe4 Fe5 S12 1.6(3)
S7 Fe4 Fe5 S12 178.79(19)
S8 Fe4 Fe5 S12 74.6(2)
Se2 Fe4 Fe5 S12 -83.0(2)
Mo2 Fe4 Fe5 S12 141.5(2)
Fe6 Fe4 Fe5 S12 -148.3(2)
S11 Fe4 Fe5 S9 -176.58(17)
S7 Fe4 Fe5 S9 0.60(10)
S8 Fe4 Fe5 S9 -103.58(10)
Se2 Fe4 Fe5 S9 98.76(8)
Mo2 Fe4 Fe5 S9 -36.72(7)
Fe6 Fe4 Fe5 S9 33.48(7)
S11 Fe4 Fe5 S8 -73.00(18)
S7 Fe4 Fe5 S8 104.18(10)
Se2 Fe4 Fe5 S8 -157.66(9)
Mo2 Fe4 Fe5 S8 66.85(8)
Fe6 Fe4 Fe5 S8 137.06(9)
S11 Fe4 Fe5 Se2 84.66(17)
S7 Fe4 Fe5 Se2 -98.16(8)
S8 Fe4 Fe5 Se2 157.66(9)
Mo2 Fe4 Fe5 Se2 -135.49(6)
Fe6 Fe4 Fe5 Se2 -65.28(5)
S11 Fe4 Fe5 Mo2 -139.85(17)
S7 Fe4 Fe5 Mo2 37.33(7)
S8 Fe4 Fe5 Mo2 -66.85(8)
Se2 Fe4 Fe5 Mo2 135.49(6)
Fe6 Fe4 Fe5 Mo2 70.21(4)
S11 Fe4 Fe5 Fe6 149.94(18)
S7 Fe4 Fe5 Fe6 -32.88(7)
S8 Fe4 Fe5 Fe6 -137.06(9)
Se2 Fe4 Fe5 Fe6 65.28(5)
Mo2 Fe4 Fe5 Fe6 -70.21(4)
Fe4 Se2 Fe6 S10 -153.56(11)
Fe5 Se2 Fe6 S10 133.00(11)
Fe4 Se2 Fe6 S7 -20.93(8)
Fe5 Se2 Fe6 S7 -94.37(8)
Fe4 Se2 Fe6 S9 93.24(8)
Fe5 Se2 Fe6 S9 19.80(7)
Fe4 Se2 Fe6 Fe5 73.44(5)
Fe4 Se2 Fe6 Mo2 36.34(5)
Fe5 Se2 Fe6 Mo2 -37.10(5)
Fe5 Se2 Fe6 Fe4 -73.44(5)
S12 Fe5 Fe6 S10 -10.8(2)
S9 Fe5 Fe6 S10 52.95(16)
S8 Fe5 Fe6 S10 156.66(15)
Se2 Fe5 Fe6 S10 -102.86(16)
Mo2 Fe5 Fe6 S10 120.13(15)
Fe4 Fe5 Fe6 S10 -168.96(16)
S12 Fe5 Fe6 S7 -169.09(14)
S9 Fe5 Fe6 S7 -105.32(10)
S8 Fe5 Fe6 S7 -1.61(10)
Se2 Fe5 Fe6 S7 98.87(8)
Mo2 Fe5 Fe6 S7 -38.15(7)
Fe4 Fe5 Fe6 S7 32.77(7)
S12 Fe5 Fe6 S9 -63.77(14)
S8 Fe5 Fe6 S9 103.71(10)
Se2 Fe5 Fe6 S9 -155.81(9)
Mo2 Fe5 Fe6 S9 67.18(8)
Fe4 Fe5 Fe6 S9 138.09(9)
S12 Fe5 Fe6 Se2 92.04(14)
S9 Fe5 Fe6 Se2 155.81(9)
S8 Fe5 Fe6 Se2 -100.48(8)
Mo2 Fe5 Fe6 Se2 -137.01(6)
Fe4 Fe5 Fe6 Se2 -66.10(5)
S12 Fe5 Fe6 Mo2 -130.95(14)
S9 Fe5 Fe6 Mo2 -67.18(7)
S8 Fe5 Fe6 Mo2 36.53(7)
Se2 Fe5 Fe6 Mo2 137.01(6)
Fe4 Fe5 Fe6 Mo2 70.91(5)
S12 Fe5 Fe6 Fe4 158.14(14)
S9 Fe5 Fe6 Fe4 -138.09(9)
S8 Fe5 Fe6 Fe4 -34.38(7)
Se2 Fe5 Fe6 Fe4 66.10(5)
Mo2 Fe5 Fe6 Fe4 -70.91(5)
N5 Mo2 Fe6 S10 11.9(2)
N4 Mo2 Fe6 S10 76.6(3)
N6 Mo2 Fe6 S10 -52.7(3)
S9 Mo2 Fe6 S10 -69.52(13)
S8 Mo2 Fe6 S10 -168.21(12)
S7 Mo2 Fe6 S10 94.01(13)
Fe5 Mo2 Fe6 S10 -133.32(12)
Fe4 Mo2 Fe6 S10 157.00(12)
N5 Mo2 Fe6 S7 -82.07(19)
N4 Mo2 Fe6 S7 -17.4(3)
N6 Mo2 Fe6 S7 -146.7(3)
S9 Mo2 Fe6 S7 -163.53(11)
S8 Mo2 Fe6 S7 97.78(9)
Fe5 Mo2 Fe6 S7 132.66(9)
Fe4 Mo2 Fe6 S7 62.99(8)
N5 Mo2 Fe6 S9 81.45(19)
N4 Mo2 Fe6 S9 146.1(3)
N6 Mo2 Fe6 S9 16.8(3)
S8 Mo2 Fe6 S9 -98.70(9)
S7 Mo2 Fe6 S9 163.53(11)
Fe5 Mo2 Fe6 S9 -63.81(8)
Fe4 Mo2 Fe6 S9 -133.49(8)
N5 Mo2 Fe6 Se2 -179.17(18)
N4 Mo2 Fe6 Se2 -114.5(3)
N6 Mo2 Fe6 Se2 116.2(3)
S9 Mo2 Fe6 Se2 99.37(9)
S8 Mo2 Fe6 Se2 0.68(8)
S7 Mo2 Fe6 Se2 -97.10(9)
Fe5 Mo2 Fe6 Se2 35.57(5)
Fe4 Mo2 Fe6 Se2 -34.11(5)
N5 Mo2 Fe6 Fe5 145.26(18)
N4 Mo2 Fe6 Fe5 -150.0(3)
N6 Mo2 Fe6 Fe5 80.6(3)
S9 Mo2 Fe6 Fe5 63.81(8)
S8 Mo2 Fe6 Fe5 -34.89(7)
S7 Mo2 Fe6 Fe5 -132.66(9)
Fe4 Mo2 Fe6 Fe5 -69.68(5)
N5 Mo2 Fe6 Fe4 -145.06(18)
N4 Mo2 Fe6 Fe4 -80.4(3)
N6 Mo2 Fe6 Fe4 150.3(3)
S9 Mo2 Fe6 Fe4 133.49(8)
S8 Mo2 Fe6 Fe4 34.79(7)
S7 Mo2 Fe6 Fe4 -62.99(8)
Fe5 Mo2 Fe6 Fe4 69.68(5)
S11 Fe4 Fe6 S10 10.3(3)
S7 Fe4 Fe6 S10 -60.8(3)
S8 Fe4 Fe6 S10 -164.7(3)
Se2 Fe4 Fe6 S10 93.2(3)
Fe5 Fe4 Fe6 S10 161.2(3)
Mo2 Fe4 Fe6 S10 -128.6(3)
S11 Fe4 Fe6 S7 71.15(18)
S8 Fe4 Fe6 S7 -103.88(10)
Se2 Fe4 Fe6 S7 154.03(9)
Fe5 Fe4 Fe6 S7 -137.97(9)
Mo2 Fe4 Fe6 S7 -67.78(8)
S11 Fe4 Fe6 S9 176.23(17)
S7 Fe4 Fe6 S9 105.08(10)
S8 Fe4 Fe6 S9 1.19(10)
Se2 Fe4 Fe6 S9 -100.89(8)
Fe5 Fe4 Fe6 S9 -32.89(7)
Mo2 Fe4 Fe6 S9 37.29(7)
S11 Fe4 Fe6 Se2 -82.88(17)
S7 Fe4 Fe6 Se2 -154.03(9)
S8 Fe4 Fe6 Se2 102.08(8)
Fe5 Fe4 Fe6 Se2 68.00(5)
Mo2 Fe4 Fe6 Se2 138.19(6)
S11 Fe4 Fe6 Fe5 -150.88(18)
S7 Fe4 Fe6 Fe5 137.97(9)
S8 Fe4 Fe6 Fe5 34.08(7)
Se2 Fe4 Fe6 Fe5 -68.00(5)
Mo2 Fe4 Fe6 Fe5 70.19(4)
S11 Fe4 Fe6 Mo2 138.93(17)
S7 Fe4 Fe6 Mo2 67.78(8)
S8 Fe4 Fe6 Mo2 -36.10(7)
Se2 Fe4 Fe6 Mo2 -138.19(6)
Fe5 Fe4 Fe6 Mo2 -70.19(4)
S11 Fe4 S7 Fe6 -145.35(10)
S8 Fe4 S7 Fe6 91.51(9)
Se2 Fe4 S7 Fe6 -21.51(8)
Fe5 Fe4 S7 Fe6 36.30(7)
Mo2 Fe4 S7 Fe6 75.69(6)
S11 Fe4 S7 Mo2 138.96(10)
S8 Fe4 S7 Mo2 15.82(9)
Se2 Fe4 S7 Mo2 -97.20(7)
Fe5 Fe4 S7 Mo2 -39.39(6)
Fe6 Fe4 S7 Mo2 -75.69(6)
S10 Fe6 S7 Fe4 159.02(10)
S9 Fe6 S7 Fe4 -90.07(9)
Se2 Fe6 S7 Fe4 21.59(8)
Fe5 Fe6 S7 Fe4 -35.78(7)
Mo2 Fe6 S7 Fe4 -75.88(6)
S10 Fe6 S7 Mo2 -125.10(10)
S9 Fe6 S7 Mo2 -14.19(9)
Se2 Fe6 S7 Mo2 97.47(7)
Fe5 Fe6 S7 Mo2 40.10(7)
Fe4 Fe6 S7 Mo2 75.88(6)
N5 Mo2 S7 Fe4 -171.50(18)
N4 Mo2 S7 Fe4 -110.34(19)
N6 Mo2 S7 Fe4 -140.3(4)
S9 Mo2 S7 Fe4 92.87(8)
S8 Mo2 S7 Fe4 -14.95(9)
Fe5 Mo2 S7 Fe4 39.07(7)
Fe6 Mo2 S7 Fe4 79.44(7)
N5 Mo2 S7 Fe6 109.06(18)
N4 Mo2 S7 Fe6 170.22(19)
N6 Mo2 S7 Fe6 140.2(4)
S9 Mo2 S7 Fe6 13.43(9)
S8 Mo2 S7 Fe6 -94.39(8)
Fe5 Mo2 S7 Fe6 -40.37(7)
Fe4 Mo2 S7 Fe6 -79.44(7)
S12 Fe5 S8 Fe4 -151.03(10)
S9 Fe5 S8 Fe4 93.31(9)
Se2 Fe5 S8 Fe4 -19.00(8)
Mo2 Fe5 S8 Fe4 76.65(6)
Fe6 Fe5 S8 Fe4 37.81(7)
S12 Fe5 S8 Mo2 132.33(9)
S9 Fe5 S8 Mo2 16.66(9)
Se2 Fe5 S8 Mo2 -95.64(7)
Fe4 Fe5 S8 Mo2 -76.65(6)
Fe6 Fe5 S8 Mo2 -38.84(6)
S11 Fe4 S8 Fe5 145.90(10)
S7 Fe4 S8 Fe5 -91.35(9)
Se2 Fe4 S8 Fe5 19.29(8)
Mo2 Fe4 S8 Fe5 -75.43(6)
Fe6 Fe4 S8 Fe5 -37.09(7)
S11 Fe4 S8 Mo2 -138.67(10)
S7 Fe4 S8 Mo2 -15.92(9)
Se2 Fe4 S8 Mo2 94.72(7)
Fe5 Fe4 S8 Mo2 75.43(6)
Fe6 Fe4 S8 Mo2 38.34(6)
N5 Mo2 S8 Fe5 -141.8(4)
N4 Mo2 S8 Fe5 -172.48(18)
N6 Mo2 S8 Fe5 -111.05(18)
S9 Mo2 S8 Fe5 -15.65(8)
S7 Mo2 S8 Fe5 92.05(8)
Fe6 Mo2 S8 Fe5 38.48(7)
Fe4 Mo2 S8 Fe5 77.20(7)
N5 Mo2 S8 Fe4 141.0(4)
N4 Mo2 S8 Fe4 110.31(18)
N6 Mo2 S8 Fe4 171.74(18)
S9 Mo2 S8 Fe4 -92.85(8)
S7 Mo2 S8 Fe4 14.85(8)
Fe5 Mo2 S8 Fe4 -77.20(7)
Fe6 Mo2 S8 Fe4 -38.72(7)
S12 Fe5 S9 Fe6 143.86(9)
S8 Fe5 S9 Fe6 -92.91(9)
Se2 Fe5 S9 Fe6 20.27(7)
Mo2 Fe5 S9 Fe6 -76.25(6)
Fe4 Fe5 S9 Fe6 -36.98(7)
S12 Fe5 S9 Mo2 -139.89(9)
S8 Fe5 S9 Mo2 -16.67(9)
Se2 Fe5 S9 Mo2 96.52(7)
Fe4 Fe5 S9 Mo2 39.27(6)
Fe6 Fe5 S9 Mo2 76.25(6)
S10 Fe6 S9 Fe5 -149.55(10)
S7 Fe6 S9 Fe5 89.75(9)
Se2 Fe6 S9 Fe5 -20.63(8)
Mo2 Fe6 S9 Fe5 75.46(6)
Fe4 Fe6 S9 Fe5 35.72(7)
S10 Fe6 S9 Mo2 134.99(10)
S7 Fe6 S9 Mo2 14.30(9)
Se2 Fe6 S9 Mo2 -96.08(7)
Fe5 Fe6 S9 Mo2 -75.46(6)
Fe4 Fe6 S9 Mo2 -39.73(6)
N5 Mo2 S9 Fe5 172.27(18)
N4 Mo2 S9 Fe5 142.1(4)
N6 Mo2 S9 Fe5 111.08(18)
S8 Mo2 S9 Fe5 15.70(8)
S7 Mo2 S9 Fe5 -91.60(8)
Fe6 Mo2 S9 Fe5 -78.26(7)
Fe4 Mo2 S9 Fe5 -38.21(7)
N5 Mo2 S9 Fe6 -109.46(18)
N4 Mo2 S9 Fe6 -139.6(4)
N6 Mo2 S9 Fe6 -170.66(18)
S8 Mo2 S9 Fe6 93.96(8)
S7 Mo2 S9 Fe6 -13.34(9)
Fe5 Mo2 S9 Fe6 78.26(7)
Fe4 Mo2 S9 Fe6 40.06(7)
S7 Fe6 S10 C49 -43.2(5)
S9 Fe6 S10 C49 -159.4(5)
Se2 Fe6 S10 C49 84.7(5)
Fe5 Fe6 S10 C49 160.4(5)
Mo2 Fe6 S10 C49 -108.3(5)
Fe4 Fe6 S10 C49 6.6(6)
S7 Fe4 S11 C55 168.9(3)
S8 Fe4 S11 C55 -70.0(3)
Se2 Fe4 S11 C55 52.0(3)
Fe5 Fe4 S11 C55 -14.1(4)
Mo2 Fe4 S11 C55 -130.6(3)
Fe6 Fe4 S11 C55 115.2(4)
S9 Fe5 S12 C61 179.6(3)
S8 Fe5 S12 C61 60.8(3)
Se2 Fe5 S12 C61 -65.6(3)
Mo2 Fe5 S12 C61 126.8(3)
Fe4 Fe5 S12 C61 1.4(4)
Fe6 Fe5 S12 C61 -132.7(3)
N5 Mo2 N4 C36 18.2(4)
N6 Mo2 N4 C36 89.1(5)
S9 Mo2 N4 C36 53.2(6)
S8 Mo2 N4 C36 -178.4(4)
S7 Mo2 N4 C36 -75.0(4)
Fe5 Mo2 N4 C36 170.6(3)
Fe6 Mo2 N4 C36 -61.3(6)
Fe4 Mo2 N4 C36 -126.5(4)
N5 Mo2 N4 C34 -89.6(5)
N6 Mo2 N4 C34 -18.7(5)
S9 Mo2 N4 C34 -54.7(7)
S8 Mo2 N4 C34 73.7(5)
S7 Mo2 N4 C34 177.2(5)
Fe5 Mo2 N4 C34 62.8(6)
Fe6 Mo2 N4 C34 -169.1(4)
Fe4 Mo2 N4 C34 125.7(4)
N5 Mo2 N4 C37 144.0(8)
N6 Mo2 N4 C37 -145.1(8)
S9 Mo2 N4 C37 179.0(5)
S8 Mo2 N4 C37 -52.7(7)
S7 Mo2 N4 C37 50.8(7)
Fe5 Mo2 N4 C37 -63.6(8)
Fe6 Mo2 N4 C37 64.5(8)
Fe4 Mo2 N4 C37 -0.7(8)
N4 Mo2 N5 C36 -17.9(4)
N6 Mo2 N5 C36 -89.1(5)
S9 Mo2 N5 C36 178.4(4)
S8 Mo2 N5 C36 -53.5(6)
S7 Mo2 N5 C36 74.4(4)
Fe5 Mo2 N5 C36 -170.5(3)
Fe6 Mo2 N5 C36 126.2(4)
Fe4 Mo2 N5 C36 62.2(6)
N4 Mo2 N5 C35 88.9(5)
N6 Mo2 N5 C35 17.6(4)
S9 Mo2 N5 C35 -74.8(4)
S8 Mo2 N5 C35 53.3(6)
S7 Mo2 N5 C35 -178.9(4)
Fe5 Mo2 N5 C35 -63.7(6)
Fe6 Mo2 N5 C35 -127.0(4)
Fe4 Mo2 N5 C35 169.0(4)
N4 Mo2 N5 C41 -145.1(8)
N6 Mo2 N5 C41 143.7(8)
S9 Mo2 N5 C41 51.2(7)
S8 Mo2 N5 C41 179.3(5)
S7 Mo2 N5 C41 -52.8(7)
Fe5 Mo2 N5 C41 62.3(8)
Fe6 Mo2 N5 C41 -1.0(7)
Fe4 Mo2 N5 C41 -65.0(8)
N5 Mo2 N6 C35 -17.9(4)
N4 Mo2 N6 C35 -88.7(5)
S9 Mo2 N6 C35 74.7(4)
S8 Mo2 N6 C35 178.8(4)
S7 Mo2 N6 C35 -54.0(6)
Fe5 Mo2 N6 C35 126.6(4)
Fe6 Mo2 N6 C35 61.3(6)
Fe4 Mo2 N6 C35 -169.4(3)
N5 Mo2 N6 C34 89.2(5)
N4 Mo2 N6 C34 18.5(4)
S9 Mo2 N6 C34 -178.2(4)
S8 Mo2 N6 C34 -74.1(4)
S7 Mo2 N6 C34 53.1(7)
Fe5 Mo2 N6 C34 -126.3(4)
Fe6 Mo2 N6 C34 168.5(4)
Fe4 Mo2 N6 C34 -62.3(6)
N5 Mo2 N6 C45 -144.1(8)
N4 Mo2 N6 C45 145.1(8)
S9 Mo2 N6 C45 -51.6(8)
S8 Mo2 N6 C45 52.5(8)
S7 Mo2 N6 C45 179.8(6)
Fe5 Mo2 N6 C45 0.4(8)
Fe6 Mo2 N6 C45 -64.9(9)
Fe4 Mo2 N6 C45 64.3(9)
C36 N4 C34 N6 -67.2(8)
C37 N4 C34 N6 169.1(6)
Mo2 N4 C34 N6 26.8(6)
C35 N6 C34 N4 67.1(8)
C45 N6 C34 N4 -168.0(7)
Mo2 N6 C34 N4 -26.7(6)
C34 N6 C35 N5 -67.7(8)
C45 N6 C35 N5 166.8(7)
Mo2 N6 C35 N5 25.5(6)
C36 N5 C35 N6 67.9(8)
C41 N5 C35 N6 -166.3(6)
Mo2 N5 C35 N6 -25.7(6)
C34 N4 C36 N5 68.0(8)
C37 N4 C36 N5 -168.1(6)
Mo2 N4 C36 N5 -26.0(6)
C35 N5 C36 N4 -67.7(8)
C41 N5 C36 N4 167.1(7)
Mo2 N5 C36 N4 26.1(6)
C36 N4 C37 C39 -173.2(7)
C34 N4 C37 C39 -51.9(9)
Mo2 N4 C37 C39 67.7(10)
C36 N4 C37 C38 -51.5(9)
C34 N4 C37 C38 69.7(9)
Mo2 N4 C37 C38 -170.6(6)
C36 N4 C37 C40 68.1(9)
C34 N4 C37 C40 -170.7(7)
Mo2 N4 C37 C40 -51.0(10)
C36 N5 C41 C43 -61.2(9)
C35 N5 C41 C43 177.1(7)
Mo2 N5 C41 C43 58.3(10)
C36 N5 C41 C44 179.0(8)
C35 N5 C41 C44 57.2(10)
Mo2 N5 C41 C44 -61.5(10)
C36 N5 C41 C42 58.9(9)
C35 N5 C41 C42 -62.9(9)
Mo2 N5 C41 C42 178.4(5)
C35 N6 C45 C47 -65.8(10)
C34 N6 C45 C47 172.3(8)
Mo2 N6 C45 C47 53.3(11)
C35 N6 C45 C48 176.0(8)
C34 N6 C45 C48 54.1(10)
Mo2 N6 C45 C48 -64.8(11)
C35 N6 C45 C46 55.4(10)
C34 N6 C45 C46 -66.4(10)
Mo2 N6 C45 C46 174.6(7)
Fe6 S10 C49 C50 149.9(9)
Fe6 S10 C49 C54 -31.8(12)
C54 C49 C50 C51 -1.3(18)
S10 C49 C50 C51 177.1(9)
C49 C50 C51 C52 -1.0(18)
C50 C51 C52 C53 2.4(19)
C51 C52 C53 C54 -1.5(19)
C52 C53 C54 C49 -0.8(19)
C50 C49 C54 C53 2.2(19)
S10 C49 C54 C53 -176.1(10)
Fe4 S11 C55 C60 38.1(9)
Fe4 S11 C55 C56 -145.2(7)
C60 C55 C56 C57 -0.9(15)
S11 C55 C56 C57 -177.7(8)
C55 C56 C57 C58 -0.9(16)
C56 C57 C58 C59 1.8(16)
C57 C58 C59 C60 -0.9(16)
C56 C55 C60 C59 1.8(15)
S11 C55 C60 C59 178.4(8)
C58 C59 C60 C55 -0.9(16)
Fe5 S12 C61 C66 108.3(7)
Fe5 S12 C61 C62 -75.4(7)
C66 C61 C62 C63 2.2(13)
S12 C61 C62 C63 -174.1(7)
C61 C62 C63 C64 -1.3(15)
C62 C63 C64 C65 0.2(16)
C63 C64 C65 C66 -0.1(16)
C62 C61 C66 C65 -2.2(13)
S12 C61 C66 C65 174.2(7)
C64 C65 C66 C61 1.1(15)
Fe2 Se1 Fe1 S4 -153.97(10)
Fe3 Se1 Fe1 S4 130.09(10)
Fe2 Se1 Fe1 S2 -20.56(8)
Fe3 Se1 Fe1 S2 -96.51(8)
Fe2 Se1 Fe1 S1 93.33(8)
Fe3 Se1 Fe1 S1 17.39(8)
Fe2 Se1 Fe1 Fe3 75.94(5)
Fe2 Se1 Fe1 Mo1 36.72(5)
Fe3 Se1 Fe1 Mo1 -39.22(5)
Fe3 Se1 Fe1 Fe2 -75.94(5)
N3 Mo1 Fe1 S4 -49.6(4)
N2 Mo1 Fe1 S4 18.0(2)
N1 Mo1 Fe1 S4 86.4(3)
S1 Mo1 Fe1 S4 -62.98(14)
S3 Mo1 Fe1 S4 -162.87(13)
S2 Mo1 Fe1 S4 97.77(15)
Fe3 Mo1 Fe1 S4 -127.82(13)
Fe2 Mo1 Fe1 S4 161.13(14)
N3 Mo1 Fe1 S2 -147.3(3)
N2 Mo1 Fe1 S2 -79.8(2)
N1 Mo1 Fe1 S2 -11.4(3)
S1 Mo1 Fe1 S2 -160.75(11)
S3 Mo1 Fe1 S2 99.36(9)
Fe3 Mo1 Fe1 S2 134.41(9)
Fe2 Mo1 Fe1 S2 63.36(8)
N3 Mo1 Fe1 S1 13.4(3)
N2 Mo1 Fe1 S1 81.0(2)
N1 Mo1 Fe1 S1 149.4(3)
S3 Mo1 Fe1 S1 -99.89(9)
S2 Mo1 Fe1 S1 160.75(11)
Fe3 Mo1 Fe1 S1 -64.84(8)
Fe2 Mo1 Fe1 S1 -135.89(8)
N3 Mo1 Fe1 Se1 115.6(3)
N2 Mo1 Fe1 Se1 -176.81(19)
N1 Mo1 Fe1 Se1 -108.4(3)
S1 Mo1 Fe1 Se1 102.21(8)
S3 Mo1 Fe1 Se1 2.32(8)
S2 Mo1 Fe1 Se1 -97.04(9)
Fe3 Mo1 Fe1 Se1 37.36(5)
Fe2 Mo1 Fe1 Se1 -33.69(5)
N3 Mo1 Fe1 Fe3 78.3(3)
N2 Mo1 Fe1 Fe3 145.83(19)
N1 Mo1 Fe1 Fe3 -145.8(3)
S1 Mo1 Fe1 Fe3 64.84(8)
S3 Mo1 Fe1 Fe3 -35.05(7)
S2 Mo1 Fe1 Fe3 -134.41(9)
Fe2 Mo1 Fe1 Fe3 -71.05(5)
N3 Mo1 Fe1 Fe2 149.3(3)
N2 Mo1 Fe1 Fe2 -143.12(19)
N1 Mo1 Fe1 Fe2 -74.8(3)
S1 Mo1 Fe1 Fe2 135.89(8)
S3 Mo1 Fe1 Fe2 36.00(7)
S2 Mo1 Fe1 Fe2 -63.36(8)
Fe3 Mo1 Fe1 Fe2 71.05(5)
Fe3 Se1 Fe2 S5 -149.63(11)
Fe1 Se1 Fe2 S5 137.75(11)
Fe3 Se1 Fe2 S2 93.30(8)
Fe1 Se1 Fe2 S2 20.69(8)
Fe3 Se1 Fe2 S3 -21.44(8)
Fe1 Se1 Fe2 S3 -94.06(8)
Fe1 Se1 Fe2 Fe3 -72.62(5)
Fe3 Se1 Fe2 Mo1 35.76(5)
Fe1 Se1 Fe2 Mo1 -36.86(5)
Fe3 Se1 Fe2 Fe1 72.62(5)
N3 Mo1 Fe2 S5 69.9(3)
N2 Mo1 Fe2 S5 -55.4(3)
N1 Mo1 Fe2 S5 7.3(2)
S1 Mo1 Fe2 S5 -172.74(13)
S3 Mo1 Fe2 S5 88.74(14)
S2 Mo1 Fe2 S5 -74.80(14)
Fe3 Mo1 Fe2 S5 152.09(13)
Fe1 Mo1 Fe2 S5 -138.04(13)
N3 Mo1 Fe2 S2 144.7(3)
N2 Mo1 Fe2 S2 19.4(3)
N1 Mo1 Fe2 S2 82.06(19)
S1 Mo1 Fe2 S2 -97.95(9)
S3 Mo1 Fe2 S2 163.54(10)
Fe3 Mo1 Fe2 S2 -133.11(8)
Fe1 Mo1 Fe2 S2 -63.24(8)
N3 Mo1 Fe2 S3 -18.8(3)
N2 Mo1 Fe2 S3 -144.2(3)
N1 Mo1 Fe2 S3 -81.48(19)
S1 Mo1 Fe2 S3 98.52(9)
S2 Mo1 Fe2 S3 -163.54(10)
Fe3 Mo1 Fe2 S3 63.35(8)
Fe1 Mo1 Fe2 S3 133.22(8)
N3 Mo1 Fe2 Se1 -116.7(3)
N2 Mo1 Fe2 Se1 118.0(3)
N1 Mo1 Fe2 Se1 -179.30(18)
S1 Mo1 Fe2 Se1 0.70(8)
S3 Mo1 Fe2 Se1 -97.82(9)
S2 Mo1 Fe2 Se1 98.64(9)
Fe3 Mo1 Fe2 Se1 -34.47(5)
Fe1 Mo1 Fe2 Se1 35.40(5)
N3 Mo1 Fe2 Fe3 -82.2(3)
N2 Mo1 Fe2 Fe3 152.5(3)
N1 Mo1 Fe2 Fe3 -144.83(18)
S1 Mo1 Fe2 Fe3 35.17(7)
S3 Mo1 Fe2 Fe3 -63.35(8)
S2 Mo1 Fe2 Fe3 133.11(8)
Fe1 Mo1 Fe2 Fe3 69.87(5)
N3 Mo1 Fe2 Fe1 -152.1(3)
N2 Mo1 Fe2 Fe1 82.6(3)
N1 Mo1 Fe2 Fe1 145.30(18)
S1 Mo1 Fe2 Fe1 -34.70(7)
S3 Mo1 Fe2 Fe1 -133.22(8)
S2 Mo1 Fe2 Fe1 63.24(8)
Fe3 Mo1 Fe2 Fe1 -69.87(5)
S4 Fe1 Fe2 S5 -23.5(3)
S2 Fe1 Fe2 S5 58.01(16)
S1 Fe1 Fe2 S5 161.29(15)
Se1 Fe1 Fe2 S5 -96.61(15)
Fe3 Fe1 Fe2 S5 -164.30(16)
Mo1 Fe1 Fe2 S5 125.68(15)
S4 Fe1 Fe2 S2 -81.5(2)
S1 Fe1 Fe2 S2 103.28(10)
Se1 Fe1 Fe2 S2 -154.61(9)
Fe3 Fe1 Fe2 S2 137.69(9)
Mo1 Fe1 Fe2 S2 67.67(8)
S4 Fe1 Fe2 S3 173.2(2)
S2 Fe1 Fe2 S3 -105.28(10)
S1 Fe1 Fe2 S3 -1.99(10)
Se1 Fe1 Fe2 S3 100.11(8)
Fe3 Fe1 Fe2 S3 32.42(7)
Mo1 Fe1 Fe2 S3 -37.61(7)
S4 Fe1 Fe2 Se1 73.1(2)
S2 Fe1 Fe2 Se1 154.61(9)
S1 Fe1 Fe2 Se1 -102.11(8)
Fe3 Fe1 Fe2 Se1 -67.70(5)
Mo1 Fe1 Fe2 Se1 -137.72(6)
S4 Fe1 Fe2 Fe3 140.8(2)
S2 Fe1 Fe2 Fe3 -137.69(9)
S1 Fe1 Fe2 Fe3 -34.41(7)
Se1 Fe1 Fe2 Fe3 67.70(5)
Mo1 Fe1 Fe2 Fe3 -70.02(4)
S4 Fe1 Fe2 Mo1 -149.2(2)
S2 Fe1 Fe2 Mo1 -67.67(8)
S1 Fe1 Fe2 Mo1 35.61(7)
Se1 Fe1 Fe2 Mo1 137.72(6)
Fe3 Fe1 Fe2 Mo1 70.02(4)
Fe2 Se1 Fe3 S6 153.05(10)
Fe1 Se1 Fe3 S6 -131.05(10)
Fe2 Se1 Fe3 S3 21.57(8)
Fe1 Se1 Fe3 S3 97.48(8)
Fe2 Se1 Fe3 S1 -93.39(8)
Fe1 Se1 Fe3 S1 -17.49(7)
Fe2 Se1 Fe3 Fe1 -75.90(5)
Fe2 Se1 Fe3 Mo1 -36.12(5)
Fe1 Se1 Fe3 Mo1 39.78(5)
Fe1 Se1 Fe3 Fe2 75.90(5)
S4 Fe1 Fe3 S6 2.8(2)
S2 Fe1 Fe3 S6 -166.05(14)
S1 Fe1 Fe3 S6 -62.55(14)
Se1 Fe1 Fe3 S6 96.73(13)
Mo1 Fe1 Fe3 S6 -128.84(14)
Fe2 Fe1 Fe3 S6 160.54(14)
S4 Fe1 Fe3 S3 169.08(13)
S2 Fe1 Fe3 S3 0.25(11)
S1 Fe1 Fe3 S3 103.75(10)
Se1 Fe1 Fe3 S3 -96.97(8)
Mo1 Fe1 Fe3 S3 37.46(7)
Fe2 Fe1 Fe3 S3 -33.15(8)
S4 Fe1 Fe3 S1 65.33(14)
S2 Fe1 Fe3 S1 -103.50(10)
Se1 Fe1 Fe3 S1 159.28(9)
Mo1 Fe1 Fe3 S1 -66.29(7)
Fe2 Fe1 Fe3 S1 -136.90(9)
S4 Fe1 Fe3 Se1 -93.95(13)
S2 Fe1 Fe3 Se1 97.23(8)
S1 Fe1 Fe3 Se1 -159.28(9)
Mo1 Fe1 Fe3 Se1 134.43(6)
Fe2 Fe1 Fe3 Se1 63.82(5)
S4 Fe1 Fe3 Mo1 131.62(13)
S2 Fe1 Fe3 Mo1 -37.21(7)
S1 Fe1 Fe3 Mo1 66.29(7)
Se1 Fe1 Fe3 Mo1 -134.43(6)
Fe2 Fe1 Fe3 Mo1 -70.61(4)
S4 Fe1 Fe3 Fe2 -157.76(14)
S2 Fe1 Fe3 Fe2 33.41(8)
S1 Fe1 Fe3 Fe2 136.90(8)
Se1 Fe1 Fe3 Fe2 -63.82(5)
Mo1 Fe1 Fe3 Fe2 70.61(4)
N3 Mo1 Fe3 S6 -16.1(2)
N2 Mo1 Fe3 S6 50.6(4)
N1 Mo1 Fe3 S6 -83.4(3)
S1 Mo1 Fe3 S6 65.89(13)
S3 Mo1 Fe3 S6 -95.08(14)
S2 Mo1 Fe3 S6 165.40(13)
Fe1 Mo1 Fe3 S6 130.46(13)
Fe2 Mo1 Fe3 S6 -158.73(13)
N3 Mo1 Fe3 S3 79.0(2)
N2 Mo1 Fe3 S3 145.7(3)
N1 Mo1 Fe3 S3 11.7(3)
S1 Mo1 Fe3 S3 160.98(10)
S2 Mo1 Fe3 S3 -99.51(9)
Fe1 Mo1 Fe3 S3 -134.45(8)
Fe2 Mo1 Fe3 S3 -63.65(8)
N3 Mo1 Fe3 S1 -82.0(2)
N2 Mo1 Fe3 S1 -15.3(3)
N1 Mo1 Fe3 S1 -149.3(3)
S3 Mo1 Fe3 S1 -160.98(11)
S2 Mo1 Fe3 S1 99.51(9)
Fe1 Mo1 Fe3 S1 64.57(8)
Fe2 Mo1 Fe3 S1 135.37(8)
N3 Mo1 Fe3 Se1 175.7(2)
N2 Mo1 Fe3 Se1 -117.6(3)
N1 Mo1 Fe3 Se1 108.5(3)
S1 Mo1 Fe3 Se1 -102.27(9)
S3 Mo1 Fe3 Se1 96.75(9)
S2 Mo1 Fe3 Se1 -2.76(8)
Fe1 Mo1 Fe3 Se1 -37.70(5)
Fe2 Mo1 Fe3 Se1 33.10(5)
N3 Mo1 Fe3 Fe1 -146.6(2)
N2 Mo1 Fe3 Fe1 -79.9(3)
N1 Mo1 Fe3 Fe1 146.2(3)
S1 Mo1 Fe3 Fe1 -64.57(8)
S3 Mo1 Fe3 Fe1 134.45(8)
S2 Mo1 Fe3 Fe1 34.94(7)
Fe2 Mo1 Fe3 Fe1 70.80(5)
N3 Mo1 Fe3 Fe2 142.6(2)
N2 Mo1 Fe3 Fe2 -150.7(3)
N1 Mo1 Fe3 Fe2 75.4(3)
S1 Mo1 Fe3 Fe2 -135.37(8)
S3 Mo1 Fe3 Fe2 63.65(8)
S2 Mo1 Fe3 Fe2 -35.86(7)
Fe1 Mo1 Fe3 Fe2 -70.80(5)
S5 Fe2 Fe3 S6 12.0(3)
S2 Fe2 Fe3 S6 -179.8(2)
S3 Fe2 Fe3 S6 74.7(2)
Se1 Fe2 Fe3 S6 -78.8(2)
Mo1 Fe2 Fe3 S6 142.4(2)
Fe1 Fe2 Fe3 S6 -146.8(2)
S5 Fe2 Fe3 S3 -62.7(2)
S2 Fe2 Fe3 S3 105.46(10)
Se1 Fe2 Fe3 S3 -153.51(9)
Mo1 Fe2 Fe3 S3 67.69(8)
Fe1 Fe2 Fe3 S3 138.50(9)
S5 Fe2 Fe3 S1 -166.7(2)
S2 Fe2 Fe3 S1 1.52(10)
S3 Fe2 Fe3 S1 -103.94(10)
Se1 Fe2 Fe3 S1 102.55(8)
Mo1 Fe2 Fe3 S1 -36.25(7)
Fe1 Fe2 Fe3 S1 34.56(7)
S5 Fe2 Fe3 Se1 90.8(2)
S2 Fe2 Fe3 Se1 -101.02(8)
S3 Fe2 Fe3 Se1 153.51(9)
Mo1 Fe2 Fe3 Se1 -138.80(6)
Fe1 Fe2 Fe3 Se1 -67.99(5)
S5 Fe2 Fe3 Fe1 158.8(2)
S2 Fe2 Fe3 Fe1 -33.04(7)
S3 Fe2 Fe3 Fe1 -138.50(9)
Se1 Fe2 Fe3 Fe1 67.99(5)
Mo1 Fe2 Fe3 Fe1 -70.81(5)
S5 Fe2 Fe3 Mo1 -130.4(2)
S2 Fe2 Fe3 Mo1 37.78(7)
S3 Fe2 Fe3 Mo1 -67.69(8)
Se1 Fe2 Fe3 Mo1 138.80(6)
Fe1 Fe2 Fe3 Mo1 70.81(5)
S6 Fe3 S1 Fe1 142.92(9)
S3 Fe3 S1 Fe1 -93.08(9)
Se1 Fe3 S1 Fe1 18.01(8)
Mo1 Fe3 S1 Fe1 -76.49(6)
Fe2 Fe3 S1 Fe1 -37.64(7)
S6 Fe3 S1 Mo1 -140.59(9)
S3 Fe3 S1 Mo1 -16.59(9)
Se1 Fe3 S1 Mo1 94.50(7)
Fe1 Fe3 S1 Mo1 76.49(6)
Fe2 Fe3 S1 Mo1 38.85(7)
S4 Fe1 S1 Fe3 -140.47(9)
S2 Fe1 S1 Fe3 92.39(9)
Se1 Fe1 S1 Fe3 -17.88(8)
Mo1 Fe1 S1 Fe3 75.73(6)
Fe2 Fe1 S1 Fe3 37.51(7)
S4 Fe1 S1 Mo1 143.80(9)
S2 Fe1 S1 Mo1 16.67(9)
Se1 Fe1 S1 Mo1 -93.61(7)
Fe3 Fe1 S1 Mo1 -75.73(6)
Fe2 Fe1 S1 Mo1 -38.22(6)
N3 Mo1 S1 Fe3 110.40(19)
N2 Mo1 S1 Fe3 171.85(19)
N1 Mo1 S1 Fe3 141.4(4)
S3 Mo1 S1 Fe3 15.43(9)
S2 Mo1 S1 Fe3 -92.23(8)
Fe1 Mo1 S1 Fe3 -76.70(7)
Fe2 Mo1 S1 Fe3 -38.59(7)
N3 Mo1 S1 Fe1 -172.91(19)
N2 Mo1 S1 Fe1 -111.46(19)
N1 Mo1 S1 Fe1 -141.9(4)
S3 Mo1 S1 Fe1 92.12(8)
S2 Mo1 S1 Fe1 -15.54(9)
Fe3 Mo1 S1 Fe1 76.70(7)
Fe2 Mo1 S1 Fe1 38.10(7)
S4 Fe1 S2 Fe2 152.02(11)
S1 Fe1 S2 Fe2 -92.47(9)
Se1 Fe1 S2 Fe2 20.71(8)
Fe3 Fe1 S2 Fe2 -36.82(8)
Mo1 Fe1 S2 Fe2 -76.02(6)
S4 Fe1 S2 Mo1 -131.96(11)
S1 Fe1 S2 Mo1 -16.45(9)
Se1 Fe1 S2 Mo1 96.74(7)
Fe3 Fe1 S2 Mo1 39.20(7)
Fe2 Fe1 S2 Mo1 76.02(6)
S5 Fe2 S2 Fe1 -149.25(10)
S3 Fe2 S2 Fe1 89.96(9)
Se1 Fe2 S2 Fe1 -21.73(8)
Fe3 Fe2 S2 Fe1 36.03(7)
Mo1 Fe2 S2 Fe1 75.72(7)
S5 Fe2 S2 Mo1 135.03(9)
S3 Fe2 S2 Mo1 14.24(9)
Se1 Fe2 S2 Mo1 -97.46(7)
Fe3 Fe2 S2 Mo1 -39.69(6)
Fe1 Fe2 S2 Mo1 -75.72(7)
N3 Mo1 S2 Fe1 144.2(4)
N2 Mo1 S2 Fe1 112.09(18)
N1 Mo1 S2 Fe1 173.56(18)
S1 Mo1 S2 Fe1 15.75(9)
S3 Mo1 S2 Fe1 -92.20(8)
Fe3 Mo1 S2 Fe1 -38.72(7)
Fe2 Mo1 S2 Fe1 -78.81(7)
N3 Mo1 S2 Fe2 -137.0(4)
N2 Mo1 S2 Fe2 -169.10(18)
N1 Mo1 S2 Fe2 -107.63(18)
S1 Mo1 S2 Fe2 94.56(8)
S3 Mo1 S2 Fe2 -13.38(8)
Fe3 Mo1 S2 Fe2 40.09(7)
Fe1 Mo1 S2 Fe2 78.81(7)
S6 Fe3 S3 Fe2 -153.86(10)
S1 Fe3 S3 Fe2 92.49(9)
Se1 Fe3 S3 Fe2 -21.65(7)
Fe1 Fe3 S3 Fe2 36.38(8)
Mo1 Fe3 S3 Fe2 76.09(6)
S6 Fe3 S3 Mo1 130.05(10)
S1 Fe3 S3 Mo1 16.41(9)
Se1 Fe3 S3 Mo1 -97.74(7)
Fe1 Fe3 S3 Mo1 -39.71(7)
Fe2 Fe3 S3 Mo1 -76.09(6)
S5 Fe2 S3 Fe3 155.09(10)
S2 Fe2 S3 Fe3 -89.58(9)
Se1 Fe2 S3 Fe3 22.53(8)
Mo1 Fe2 S3 Fe3 -75.30(6)
Fe1 Fe2 S3 Fe3 -35.42(7)
S5 Fe2 S3 Mo1 -129.61(9)
S2 Fe2 S3 Mo1 -14.28(9)
Se1 Fe2 S3 Mo1 97.83(7)
Fe3 Fe2 S3 Mo1 75.30(6)
Fe1 Fe2 S3 Mo1 39.88(6)
N3 Mo1 S3 Fe3 -112.10(19)
N2 Mo1 S3 Fe3 -142.9(4)
N1 Mo1 S3 Fe3 -173.33(18)
S1 Mo1 S3 Fe3 -15.63(9)
S2 Mo1 S3 Fe3 92.00(8)
Fe1 Mo1 S3 Fe3 38.71(7)
Fe2 Mo1 S3 Fe3 78.67(7)
N3 Mo1 S3 Fe2 169.23(19)
N2 Mo1 S3 Fe2 138.4(4)
N1 Mo1 S3 Fe2 108.00(18)
S1 Mo1 S3 Fe2 -94.30(8)
S2 Mo1 S3 Fe2 13.32(8)
Fe3 Mo1 S3 Fe2 -78.67(7)
Fe1 Mo1 S3 Fe2 -39.96(7)
S2 Fe1 S4 C16 -57.8(3)
S1 Fe1 S4 C16 -176.8(3)
Se1 Fe1 S4 C16 67.3(3)
Fe3 Fe1 S4 C16 134.8(3)
Mo1 Fe1 S4 C16 -128.9(3)
Fe2 Fe1 S4 C16 8.0(4)
S2 Fe2 S5 C22 165.2(3)
S3 Fe2 S5 C22 -76.7(3)
Se1 Fe2 S5 C22 47.6(3)
Fe3 Fe2 S5 C22 -26.8(4)
Mo1 Fe2 S5 C22 -139.7(3)
Fe1 Fe2 S5 C22 121.1(3)
S3 Fe3 S6 C28 61.3(3)
S1 Fe3 S6 C28 179.3(3)
Se1 Fe3 S6 C28 -63.5(3)
Fe1 Fe3 S6 C28 -133.7(3)
Mo1 Fe3 S6 C28 129.6(3)
Fe2 Fe3 S6 C28 0.6(4)
N3 Mo1 N1 C1 89.8(5)
N2 Mo1 N1 C1 18.8(4)
S1 Mo1 N1 C1 53.9(6)
S3 Mo1 N1 C1 -178.0(4)
S2 Mo1 N1 C1 -74.3(4)
Fe3 Mo1 N1 C1 172.7(4)
Fe1 Mo1 N1 C1 -65.3(6)
Fe2 Mo1 N1 C1 -126.1(4)
N3 Mo1 N1 C3 -18.3(5)
N2 Mo1 N1 C3 -89.3(5)
S1 Mo1 N1 C3 -54.2(6)
S3 Mo1 N1 C3 73.9(5)
S2 Mo1 N1 C3 177.6(4)
Fe3 Mo1 N1 C3 64.6(6)
Fe1 Mo1 N1 C3 -173.4(4)
Fe2 Mo1 N1 C3 125.8(4)
N3 Mo1 N1 C4 -145.0(8)
N2 Mo1 N1 C4 144.1(8)
S1 Mo1 N1 C4 179.2(5)
S3 Mo1 N1 C4 -52.7(7)
S2 Mo1 N1 C4 50.9(7)
Fe3 Mo1 N1 C4 -62.0(8)
Fe1 Mo1 N1 C4 59.9(8)
Fe2 Mo1 N1 C4 -0.8(7)
N3 Mo1 N2 C2 18.0(4)
N1 Mo1 N2 C2 88.9(5)
S1 Mo1 N2 C2 -75.4(4)
S3 Mo1 N2 C2 53.7(6)
S2 Mo1 N2 C2 -179.3(4)
Fe3 Mo1 N2 C2 -63.1(6)
Fe1 Mo1 N2 C2 -128.0(4)
Fe2 Mo1 N2 C2 165.4(4)
N3 Mo1 N2 C1 -89.5(5)
N1 Mo1 N2 C1 -18.6(4)
S1 Mo1 N2 C1 177.1(4)
S3 Mo1 N2 C1 -53.8(6)
S2 Mo1 N2 C1 73.2(5)
Fe3 Mo1 N2 C1 -170.7(4)
Fe1 Mo1 N2 C1 124.5(4)
Fe2 Mo1 N2 C1 57.9(6)
N3 Mo1 N2 C8 144.8(8)
N1 Mo1 N2 C8 -144.3(8)
S1 Mo1 N2 C8 51.4(7)
S3 Mo1 N2 C8 -179.4(6)
S2 Mo1 N2 C8 -52.4(7)
Fe3 Mo1 N2 C8 63.7(9)
Fe1 Mo1 N2 C8 -1.1(8)
Fe2 Mo1 N2 C8 -67.7(8)
N2 Mo1 N3 C2 -18.0(4)
N1 Mo1 N3 C2 -89.2(5)
S1 Mo1 N3 C2 74.8(5)
S3 Mo1 N3 C2 179.0(4)
S2 Mo1 N3 C2 -55.3(7)
Fe3 Mo1 N3 C2 127.8(4)
Fe1 Mo1 N3 C2 64.1(6)
Fe2 Mo1 N3 C2 -166.1(3)
N2 Mo1 N3 C3 89.6(5)
N1 Mo1 N3 C3 18.5(5)
S1 Mo1 N3 C3 -177.5(5)
S3 Mo1 N3 C3 -73.3(5)
S2 Mo1 N3 C3 52.4(7)
Fe3 Mo1 N3 C3 -124.5(4)
Fe1 Mo1 N3 C3 171.7(4)
Fe2 Mo1 N3 C3 -58.4(6)
N2 Mo1 N3 C12 -143.8(9)
N1 Mo1 N3 C12 145.0(9)
S1 Mo1 N3 C12 -51.0(8)
S3 Mo1 N3 C12 53.3(8)
S2 Mo1 N3 C12 179.0(6)
Fe3 Mo1 N3 C12 2.1(8)
Fe1 Mo1 N3 C12 -61.7(9)
Fe2 Mo1 N3 C12 68.2(9)
C3 N1 C1 N2 67.7(8)
C4 N1 C1 N2 -168.2(6)
Mo1 N1 C1 N2 -26.5(6)
C2 N2 C1 N1 -67.5(8)
C8 N2 C1 N1 167.4(7)
Mo1 N2 C1 N1 26.5(6)
C3 N3 C2 N2 -68.9(8)
C12 N3 C2 N2 166.5(6)
Mo1 N3 C2 N2 25.8(6)
C1 N2 C2 N3 68.3(8)
C8 N2 C2 N3 -167.0(6)
Mo1 N2 C2 N3 -25.7(6)
C2 N3 C3 N1 68.2(8)
C12 N3 C3 N1 -167.3(7)
Mo1 N3 C3 N1 -26.1(6)
C1 N1 C3 N3 -68.3(8)
C4 N1 C3 N3 168.2(6)
Mo1 N1 C3 N3 26.1(6)
C1 N1 C4 C6 57.5(9)
C3 N1 C4 C6 178.9(7)
Mo1 N1 C4 C6 -61.3(10)
C1 N1 C4 C5 176.3(7)
C3 N1 C4 C5 -62.3(9)
Mo1 N1 C4 C5 57.5(10)
C1 N1 C4 C7 -62.7(9)
C3 N1 C4 C7 58.8(9)
Mo1 N1 C4 C7 178.6(6)
C2 N2 C8 C10 -53.1(9)
C1 N2 C8 C10 68.8(9)
Mo1 N2 C8 C10 -172.7(6)
C2 N2 C8 C11 69.5(10)
C1 N2 C8 C11 -168.6(8)
Mo1 N2 C8 C11 -50.1(11)
C2 N2 C8 C9 -174.2(7)
C1 N2 C8 C9 -52.3(10)
Mo1 N2 C8 C9 66.3(10)
C2 N3 C12 C14 -70.2(10)
C3 N3 C12 C14 168.1(9)
Mo1 N3 C12 C14 48.5(12)
C2 N3 C12 C13 172.8(8)
C3 N3 C12 C13 51.2(10)
Mo1 N3 C12 C13 -68.5(10)
C2 N3 C12 C15 53.1(10)
C3 N3 C12 C15 -68.5(10)
Mo1 N3 C12 C15 171.8(7)
Fe1 S4 C16 C21 -166.9(6)
Fe1 S4 C16 C17 15.5(9)
C21 C16 C17 C18 1.4(15)
S4 C16 C17 C18 179.0(8)
C16 C17 C18 C19 -1.6(16)
C17 C18 C19 C20 0.8(16)
C18 C19 C20 C21 -0.1(16)
C17 C16 C21 C20 -0.7(14)
S4 C16 C21 C20 -178.4(7)
C19 C20 C21 C16 0.0(15)
Fe2 S5 C22 C27 21.0(9)
Fe2 S5 C22 C23 -158.5(7)
C27 C22 C23 C24 0.8(15)
S5 C22 C23 C24 -179.6(8)
C22 C23 C24 C25 0.8(17)
C23 C24 C25 C26 -1.4(16)
C24 C25 C26 C27 0.3(15)
C25 C26 C27 C22 1.4(14)
C23 C22 C27 C26 -2.0(14)
S5 C22 C27 C26 178.5(7)
Fe3 S6 C28 C29 112.3(7)
Fe3 S6 C28 C33 -73.1(8)
C33 C28 C29 C30 -1.9(14)
S6 C28 C29 C30 172.7(7)
C28 C29 C30 C31 1.6(14)
C29 C30 C31 C32 -0.3(15)
C30 C31 C32 C33 -0.6(16)
C31 C32 C33 C28 0.3(15)
C29 C28 C33 C32 1.0(14)
S6 C28 C33 C32 -173.6(8)
